data_4117961
loop_
_publ_author_name
'G\"ulay Bozoklu'
'Christelle Gateau'
'Daniel Imbert'
'Jacques P\'ecaut'
'Koen Robeyns'
'Yaroslav Filinchuk'
'Farah Memon'
'Gilles Muller'
'Marinella Mazzanti'

_publ_section_title
;
 Metal-Controlled Diastereoselective Self-Assembly and Circularly
 Polarized Luminescence of a Chiral Heptanuclear Europium Wheel
;
_journal_name_full 'Journal of the American Chemical Society'
_journal_page_first 8372
_journal_page_last 8375
_journal_paper_doi 10.1021/ja3020814
_journal_volume 134
_journal_year 2012
_chemical_formula_sum 'C42.88 H35.5 Eu F3 N6 O10.88 S'
_chemical_formula_weight 1049.79
_chemical_name_systematic
; 
 ? 
;
_space_group_IT_number 19
_symmetry_cell_setting orthorhombic
_symmetry_space_group_name_Hall 'P 2ac 2ab'
_symmetry_space_group_name_H-M 'P 21 21 21'
_atom_sites_solution_hydrogens geom
_atom_sites_solution_primary direct
_atom_sites_solution_secondary difmap
_audit_creation_method SHELXL-97
_cell_angle_alpha 90.00
_cell_angle_beta 90.00
_cell_angle_gamma 90.00
_cell_formula_units_Z 16
_cell_length_a 17.3261(2)
_cell_length_b 32.2069(3)
_cell_length_c 32.3667(3)
_cell_measurement_reflns_used 35255
_cell_measurement_temperature 150(2)
_cell_measurement_theta_max 40.7376
_cell_measurement_theta_min 3.3529
_cell_volume 18061.3(3)
_computing_cell_refinement
;
CrysAlisPro, Oxford Diffraction Ltd.,
Version 1.171.33.55 (release 05-01-2010 CrysAlis171 .NET)
(compiled Jan  5 2010,16:28:46)
;
_computing_data_collection
;
CrysAlisPro, Oxford Diffraction Ltd.,
Version 1.171.33.55 (release 05-01-2010 CrysAlis171 .NET)
(compiled Jan  5 2010,16:28:46)
;
_computing_data_reduction
;
CrysAlisPro, Oxford Diffraction Ltd.,
Version 1.171.33.55 (release 05-01-2010 CrysAlis171 .NET)
(compiled Jan  5 2010,16:28:46)
;
_computing_structure_refinement 'SHELXL-97 (Sheldrick, 1997)'
_computing_structure_solution 'SHELXS-97 (Sheldrick, 1990)'
_diffrn_ambient_temperature 150(2)
_diffrn_detector_area_resol_mean 15.9653
_diffrn_measured_fraction_theta_full 0.997
_diffrn_measured_fraction_theta_max 0.997
_diffrn_measurement_details
;
  1 omega  -27.00   -1.00   1.0000   10.0000
omega____ theta____ kappa____ phi______ frames
    -       -0.9375   77.0000  -60.0000 26

  2 omega   14.00   46.00   1.0000   10.0000
omega____ theta____ kappa____ phi______ frames
    -       -0.9375   77.0000  -60.0000 32

  3 omega   44.00  106.00   1.0000   40.0000
omega____ theta____ kappa____ phi______ frames
    -       44.8283   77.0000  -90.0000 62

  4 omega   33.00  105.00   1.0000   40.0000
omega____ theta____ kappa____ phi______ frames
    -       44.8283   77.0000  -30.0000 72

  5 omega  -74.00    7.00   1.0000   40.0000
omega____ theta____ kappa____ phi______ frames
    -      -46.7033   77.0000  120.0000 81

  6 omega  -72.00  -27.00   1.0000   40.0000
omega____ theta____ kappa____ phi______ frames
    -      -46.7033   77.0000 -180.0000 45

  7 omega   -5.00   21.00   1.0000   40.0000
omega____ theta____ kappa____ phi______ frames
    -      -46.7033   77.0000  -60.0000 26

  8 omega  -77.00  -49.00   1.0000   10.0000
omega____ theta____ kappa____ phi______ frames
    -       -0.9375  179.0000   90.0000 28

;
_diffrn_measurement_device_type 'Xcalibur, Sapphire3'
_diffrn_measurement_method '\w scans'
_diffrn_radiation_monochromator graphite
_diffrn_radiation_source 'fine-focus sealed tube'
_diffrn_radiation_type MoK\a
_diffrn_radiation_wavelength 0.71073
_diffrn_reflns_av_R_equivalents 0.0695
_diffrn_reflns_av_sigmaI/netI 0.1774
_diffrn_reflns_limit_h_max 24
_diffrn_reflns_limit_h_min -22
_diffrn_reflns_limit_k_max 43
_diffrn_reflns_limit_k_min -46
_diffrn_reflns_limit_l_max 43
_diffrn_reflns_limit_l_min -46
_diffrn_reflns_number 146014
_diffrn_reflns_theta_full 30.45
_diffrn_reflns_theta_max 30.51
_diffrn_reflns_theta_min 3.36
_exptl_absorpt_coefficient_mu 1.512
_exptl_absorpt_correction_T_max 0.8288
_exptl_absorpt_correction_T_min 0.6936
_exptl_absorpt_correction_type multi-scan
_exptl_absorpt_process_details
;
CrysAlisPro, Oxford Diffraction Ltd.,
Version 1.171.33.55 (release 05-01-2010 CrysAlis171 .NET)
(compiled Jan  5 2010,16:28:46)
empirical absorption correction using spherical harmonics,
 implemented in SCALE3 ABSPACK scaling algorithm.
;
_exptl_crystal_colour colourless
_exptl_crystal_density_diffrn 1.544
_exptl_crystal_description block
_exptl_crystal_F_000 8444
_exptl_crystal_size_max 0.26
_exptl_crystal_size_mid 0.18
_exptl_crystal_size_min 0.13
_refine_diff_density_max 1.475
_refine_diff_density_min -1.033
_refine_diff_density_rms 0.106
_refine_ls_abs_structure_details 'Flack H D (1983), Acta Cryst. A39, 876-881'
_refine_ls_abs_structure_Flack -0.018(5)
_refine_ls_extinction_method none
_refine_ls_goodness_of_fit_ref 0.776
_refine_ls_hydrogen_treatment constr
_refine_ls_matrix_type fullcycle
_refine_ls_number_parameters 2380
_refine_ls_number_reflns 54983
_refine_ls_number_restraints 42
_refine_ls_restrained_S_all 0.779
_refine_ls_R_factor_all 0.0969
_refine_ls_R_factor_gt 0.0439
_refine_ls_shift/su_max 0.030
_refine_ls_shift/su_mean 0.001
_refine_ls_structure_factor_coef Fsqd
_refine_ls_weighting_details 'calc w=1/[\s^2^(Fo^2^)+(0.0305P)^2^+0.0000P] where P=(Fo^2^+2Fc^2^)/3'
_refine_ls_weighting_scheme calc
_refine_ls_wR_factor_gt 0.0769
_refine_ls_wR_factor_ref 0.0833
_reflns_number_gt 29466
_reflns_number_total 54983
_reflns_threshold_expression >2sigma(I)
_cod_data_source_file ja3020814_si_002.cif
_cod_data_source_block gbi88_2
_cod_original_cell_volume 18061.2(3)
_cod_original_formula_sum 'C42.88 H35.50 Eu F3 N6 O10.88 S'
_cod_database_code 4117961

loop_
_symmetry_equiv_pos_as_xyz
'x, y, z'
'-x+1/2, -y, z+1/2'
'-x, y+1/2, -z+1/2'
'x+1/2, -y+1/2, -z'

loop_
_atom_site_label
_atom_site_type_symbol
_atom_site_fract_x
_atom_site_fract_y
_atom_site_fract_z
_atom_site_U_iso_or_equiv
_atom_site_adp_type
_atom_site_occupancy
_atom_site_symmetry_multiplicity
_atom_site_calc_flag
_atom_site_refinement_flags
_atom_site_disorder_assembly
_atom_site_disorder_group
Eu1 Eu 0.080972(12) 0.758454(5) 0.334868(5) 0.02145(4) Uani 1 1 d . . .
Eu2 Eu 0.026055(12) 0.555668(6) 0.283438(6) 0.02490(5) Uani 1 1 d . . .
Eu3 Eu 0.136262(13) 0.693532(6) 0.141203(5) 0.02571(5) Uani 1 1 d . . .
O1 O 0.08296(16) 0.68226(7) 0.33254(7) 0.0286(6) Uani 1 1 d . . .
O2 O 0.03209(17) 0.62884(7) 0.29825(8) 0.0309(7) Uani 1 1 d . . .
O3 O 0.06091(16) 0.89166(7) 0.38294(8) 0.0323(7) Uani 1 1 d . . .
N1 N -0.05132(18) 0.72355(8) 0.32842(9) 0.0233(8) Uani 1 1 d . . .
N2 N -0.04098(18) 0.80042(9) 0.35444(9) 0.0251(8) Uani 1 1 d . . .
N3 N 0.1065(2) 0.82671(9) 0.37475(9) 0.0299(9) Uani 1 1 d . . .
C1 C 0.0282(3) 0.66270(11) 0.31537(11) 0.0267(10) Uani 1 1 d . . .
C2 C -0.0506(2) 0.68318(11) 0.31687(11) 0.0282(10) Uani 1 1 d . . .
C3 C -0.1173(3) 0.66218(13) 0.30742(13) 0.0391(12) Uani 1 1 d . . .
H3 H -0.1158 0.6335 0.3007 0.047 Uiso 1 1 calc R . .
C4 C -0.1872(3) 0.68344(14) 0.30787(14) 0.0533(14) Uani 1 1 d . . .
H4 H -0.2336 0.6694 0.3009 0.064 Uiso 1 1 calc R . .
C5 C -0.1890(3) 0.72662(14) 0.31883(13) 0.0447(13) Uani 1 1 d . . .
H5 H -0.2355 0.7423 0.3186 0.054 Uiso 1 1 calc R . .
C6 C -0.1188(2) 0.74416(11) 0.32986(11) 0.0268(9) Uani 1 1 d . . .
C7 C -0.1122(2) 0.78789(12) 0.34556(11) 0.0299(11) Uani 1 1 d . . .
C8 C -0.1761(3) 0.81333(12) 0.35101(12) 0.0385(12) Uani 1 1 d . . .
H8 H -0.2259 0.8036 0.3436 0.046 Uiso 1 1 calc R . .
C9 C -0.1676(3) 0.85210(13) 0.36691(14) 0.0443(13) Uani 1 1 d . . .
H9 H -0.2109 0.8696 0.3714 0.053 Uiso 1 1 calc R . .
C10 C -0.0914(3) 0.86552(12) 0.37666(13) 0.0418(12) Uani 1 1 d . . .
H10 H -0.0825 0.8925 0.3876 0.050 Uiso 1 1 calc R . .
C11 C -0.0319(3) 0.83895(11) 0.36997(11) 0.0273(10) Uani 1 1 d . . .
C12 C 0.0486(3) 0.85097(11) 0.37677(11) 0.0310(11) Uani 1 1 d . . .
C13 C 0.1425(3) 0.89447(12) 0.39220(12) 0.0399(12) Uani 1 1 d . . .
H13A H 0.1512 0.8969 0.4223 0.048 Uiso 1 1 calc R . .
H13B H 0.1661 0.9187 0.3782 0.048 Uiso 1 1 calc R . .
C14 C 0.1757(3) 0.85424(11) 0.37573(12) 0.0323(11) Uani 1 1 d . . .
H14 H 0.1922 0.8592 0.3465 0.039 Uiso 1 1 calc R . .
C15 C 0.2441(3) 0.83889(13) 0.39906(14) 0.0461(13) Uani 1 1 d . . .
C16 C 0.3178(3) 0.84815(15) 0.38509(17) 0.0599(16) Uani 1 1 d . . .
H16 H 0.3239 0.8628 0.3598 0.072 Uiso 1 1 calc R . .
C17 C 0.3810(4) 0.8368(2) 0.4067(2) 0.104(3) Uani 1 1 d . . .
H17 H 0.4307 0.8439 0.3965 0.124 Uiso 1 1 calc R . .
C18 C 0.3743(5) 0.8150(2) 0.4435(2) 0.116(3) Uani 1 1 d . . .
H18 H 0.4191 0.8062 0.4580 0.140 Uiso 1 1 calc R . .
C19 C 0.3010(5) 0.80630(19) 0.45883(19) 0.099(2) Uani 1 1 d . . .
H19 H 0.2954 0.7921 0.4844 0.119 Uiso 1 1 calc R . .
C20 C 0.2339(3) 0.81886(14) 0.43589(15) 0.0619(16) Uani 1 1 d . . .
H20 H 0.1835 0.8133 0.4461 0.074 Uiso 1 1 calc R . .
O21 O 0.07710(17) 0.81524(7) 0.28830(7) 0.0310(7) Uani 1 1 d . . .
O22 O 0.12515(18) 0.84200(8) 0.22997(7) 0.0349(7) Uani 1 1 d . . .
O23 O 0.10361(19) 0.68342(8) 0.45725(8) 0.0453(9) Uani 1 1 d . . .
N21 N 0.21082(19) 0.78139(9) 0.30777(9) 0.0249(8) Uani 1 1 d . . .
N22 N 0.2031(2) 0.73591(9) 0.37483(9) 0.0283(8) Uani 1 1 d . . .
N23 N 0.0553(2) 0.72649(9) 0.40781(9) 0.0279(9) Uani 1 1 d . . .
C21 C 0.1309(3) 0.82338(10) 0.26254(11) 0.0291(10) Uani 1 1 d . . .
C22 C 0.2101(2) 0.80839(11) 0.27617(11) 0.0265(10) Uani 1 1 d . . .
C23 C 0.2771(3) 0.82282(13) 0.25864(12) 0.0375(12) Uani 1 1 d . . .
H23 H 0.2749 0.8425 0.2368 0.045 Uiso 1 1 calc R . .
C24 C 0.3475(3) 0.80883(14) 0.27263(12) 0.0440(13) Uani 1 1 d . . .
H24 H 0.3942 0.8181 0.2602 0.053 Uiso 1 1 calc R . .
C25 C 0.3487(3) 0.78121(14) 0.30496(13) 0.0465(13) Uani 1 1 d . . .
H25 H 0.3965 0.7714 0.3155 0.056 Uiso 1 1 calc R . .
C26 C 0.2794(2) 0.76757(12) 0.32224(12) 0.0297(10) Uani 1 1 d . . .
C27 C 0.2736(3) 0.74108(12) 0.35949(13) 0.0354(11) Uani 1 1 d . . .
C28 C 0.3374(3) 0.72384(15) 0.37901(15) 0.0525(14) Uani 1 1 d . . .
H28 H 0.3877 0.7276 0.3679 0.063 Uiso 1 1 calc R . .
C29 C 0.3267(3) 0.70132(14) 0.41460(15) 0.0568(15) Uani 1 1 d . . .
H29 H 0.3700 0.6892 0.4280 0.068 Uiso 1 1 calc R . .
C30 C 0.2569(3) 0.69635(14) 0.43051(15) 0.0485(13) Uani 1 1 d . . .
H30 H 0.2498 0.6812 0.4554 0.058 Uiso 1 1 calc R . .
C31 C 0.1942(3) 0.71379(12) 0.41002(11) 0.0318(11) Uani 1 1 d . . .
C32 C 0.1142(3) 0.70999(12) 0.42435(11) 0.0359(12) Uani 1 1 d . . .
C33 C 0.0215(3) 0.68650(14) 0.46649(13) 0.0507(14) Uani 1 1 d . . .
H33A H 0.0124 0.7045 0.4908 0.061 Uiso 1 1 calc R . .
H33B H -0.0009 0.6588 0.4719 0.061 Uiso 1 1 calc R . .
C34 C -0.0123(3) 0.70559(12) 0.42776(13) 0.0407(12) Uani 1 1 d . . .
H34 H -0.0279 0.6822 0.4093 0.049 Uiso 1 1 calc R . .
C35 C -0.0822(3) 0.73147(12) 0.43468(11) 0.0371(11) Uani 1 1 d . . .
C36 C -0.0775(3) 0.77046(12) 0.45232(13) 0.0462(13) Uani 1 1 d . . .
H36 H -0.0286 0.7823 0.4585 0.055 Uiso 1 1 calc R . .
C37 C -0.1458(4) 0.79250(15) 0.46108(15) 0.0637(17) Uani 1 1 d . . .
H37 H -0.1425 0.8190 0.4740 0.076 Uiso 1 1 calc R . .
C38 C -0.2158(4) 0.77668(18) 0.45149(16) 0.0731(19) Uani 1 1 d . . .
H38 H -0.2613 0.7924 0.4566 0.088 Uiso 1 1 calc R . .
C39 C -0.2209(3) 0.73858(19) 0.43471(15) 0.0669(17) Uani 1 1 d . . .
H39 H -0.2703 0.7273 0.4288 0.080 Uiso 1 1 calc R . .
C40 C -0.1551(3) 0.71535(15) 0.42573(14) 0.0497(14) Uani 1 1 d . . .
H40 H -0.1599 0.6886 0.4136 0.060 Uiso 1 1 calc R . .
O41 O 0.08240(16) 0.59264(7) 0.22675(7) 0.0284(7) Uani 1 1 d . . .
O42 O 0.07126(18) 0.64899(7) 0.18681(8) 0.0359(8) Uani 1 1 d . . .
O43 O -0.07501(19) 0.44989(8) 0.35994(8) 0.0464(8) Uani 1 1 d . . .
N41 N -0.0718(2) 0.58664(9) 0.23379(9) 0.0267(8) Uani 1 1 d . . .
N42 N -0.11366(18) 0.52940(9) 0.28593(9) 0.0266(8) Uani 1 1 d . . .
N43 N 0.0072(2) 0.48552(9) 0.31866(10) 0.0326(9) Uani 1 1 d . . .
C41 C 0.0435(3) 0.61916(12) 0.20651(11) 0.0324(11) Uani 1 1 d . . .
C42 C -0.0426(2) 0.61424(10) 0.20656(11) 0.0262(10) Uani 1 1 d . . .
C43 C -0.0911(3) 0.63531(12) 0.17960(13) 0.0426(13) Uani 1 1 d . . .
H43 H -0.0702 0.6543 0.1601 0.051 Uiso 1 1 calc R . .
C44 C -0.1694(3) 0.62864(14) 0.18121(16) 0.0539(15) Uani 1 1 d . . .
H44 H -0.2029 0.6430 0.1629 0.065 Uiso 1 1 calc R . .
C45 C -0.1990(3) 0.60099(13) 0.20952(14) 0.0427(13) Uani 1 1 d . . .
H45 H -0.2530 0.5962 0.2113 0.051 Uiso 1 1 calc R . .
C46 C -0.1476(3) 0.58004(10) 0.23573(12) 0.0281(10) Uani 1 1 d . . .
C47 C -0.1713(2) 0.54827(13) 0.26639(11) 0.0310(10) Uani 1 1 d . . .
C48 C -0.2476(3) 0.53664(13) 0.27309(13) 0.0407(12) Uani 1 1 d . . .
H48 H -0.2877 0.5502 0.2584 0.049 Uiso 1 1 calc R . .
C49 C -0.2653(3) 0.50614(14) 0.30034(14) 0.0451(13) Uani 1 1 d . . .
H49 H -0.3174 0.4986 0.3056 0.054 Uiso 1 1 calc R . .
C50 C -0.2046(3) 0.48607(13) 0.32049(13) 0.0402(12) Uani 1 1 d . . .
H50 H -0.2144 0.4641 0.3394 0.048 Uiso 1 1 calc R . .
C51 C -0.1308(3) 0.49878(11) 0.31246(11) 0.0273(10) Uani 1 1 d . . .
C52 C -0.0627(3) 0.47860(11) 0.33050(12) 0.0354(12) Uani 1 1 d . . .
C53 C 0.0022(3) 0.43836(13) 0.37474(13) 0.0512(15) Uani 1 1 d . . .
H53A H 0.0071 0.4079 0.3774 0.061 Uiso 1 1 calc R . .
H53B H 0.0133 0.4514 0.4018 0.061 Uiso 1 1 calc R . .
C54 C 0.0560(3) 0.45500(11) 0.34135(12) 0.0384(12) Uani 1 1 d . . .
H54 H 0.1005 0.4697 0.3545 0.046 Uiso 1 1 calc R . .
C55 C 0.0863(3) 0.42217(12) 0.31056(12) 0.0345(11) Uani 1 1 d . . .
C56 C 0.0362(3) 0.39490(11) 0.29131(13) 0.0391(12) Uani 1 1 d . . .
H56 H -0.0173 0.3960 0.2974 0.047 Uiso 1 1 calc R . .
C57 C 0.0629(3) 0.36669(13) 0.26383(14) 0.0413(13) Uani 1 1 d . . .
H57 H 0.0281 0.3485 0.2502 0.050 Uiso 1 1 calc R . .
C58 C 0.1402(4) 0.36456(14) 0.25590(14) 0.0568(15) Uani 1 1 d . . .
H58 H 0.1580 0.3443 0.2368 0.068 Uiso 1 1 calc R . .
C59 C 0.1945(3) 0.39076(14) 0.27448(15) 0.0542(15) Uani 1 1 d . . .
H59 H 0.2482 0.3885 0.2688 0.065 Uiso 1 1 calc R . .
C60 C 0.1651(3) 0.42070(13) 0.30207(15) 0.0468(14) Uani 1 1 d . . .
H60 H 0.1991 0.4399 0.3149 0.056 Uiso 1 1 calc R . .
O61 O -0.02202(18) 0.56953(7) 0.35123(8) 0.0371(8) Uani 1 1 d . . .
O62 O -0.0051(2) 0.60373(9) 0.41048(9) 0.0511(10) Uani 1 1 d . . .
O63 O 0.11014(17) 0.47742(8) 0.17202(8) 0.0402(8) Uani 1 1 d . . .
N61 N 0.1276(2) 0.56037(9) 0.33960(9) 0.0315(8) Uani 1 1 d . . .
N62 N 0.1572(2) 0.52163(9) 0.26964(10) 0.0317(9) Uani 1 1 d . . .
N63 N 0.0320(2) 0.50739(9) 0.21913(9) 0.0294(8) Uani 1 1 d . . .
C61 C 0.0198(3) 0.58507(12) 0.37953(13) 0.0372(12) Uani 1 1 d . . .
C62 C 0.1059(3) 0.57927(12) 0.37441(13) 0.0382(13) Uani 1 1 d . . .
C63 C 0.1602(3) 0.59232(15) 0.40381(15) 0.0525(15) Uani 1 1 d . . .
H63 H 0.1445 0.6063 0.4282 0.063 Uiso 1 1 calc R . .
C64 C 0.2358(3) 0.58438(16) 0.39647(17) 0.0660(17) Uani 1 1 d . . .
H64 H 0.2736 0.5918 0.4164 0.079 Uiso 1 1 calc R . .
C65 C 0.2583(3) 0.56528(14) 0.35955(16) 0.0604(15) Uani 1 1 d . . .
H65 H 0.3114 0.5611 0.3534 0.073 Uiso 1 1 calc R . .
C66 C 0.2016(2) 0.55270(13) 0.33224(13) 0.0367(11) Uani 1 1 d . . .
C67 C 0.2192(3) 0.52995(13) 0.29399(13) 0.0384(12) Uani 1 1 d . . .
C68 C 0.2928(3) 0.51705(16) 0.28317(16) 0.0572(15) Uani 1 1 d . . .
H68 H 0.3360 0.5237 0.3000 0.069 Uiso 1 1 calc R . .
C69 C 0.3019(4) 0.49414(19) 0.24719(18) 0.080(2) Uani 1 1 d . . .
H69 H 0.3518 0.4847 0.2393 0.096 Uiso 1 1 calc R . .
C70 C 0.2378(3) 0.48484(15) 0.22235(15) 0.0502(14) Uani 1 1 d . . .
H70 H 0.2429 0.4684 0.1981 0.060 Uiso 1 1 calc R . .
C71 C 0.1673(3) 0.50041(13) 0.23441(13) 0.0404(13) Uani 1 1 d . . .
C72 C 0.0970(3) 0.49484(11) 0.20943(12) 0.0341(11) Uani 1 1 d . . .
C73 C 0.0337(3) 0.47505(13) 0.15344(13) 0.0415(12) Uani 1 1 d . . .
H73A H 0.0150 0.4460 0.1528 0.050 Uiso 1 1 calc R . .
H73B H 0.0345 0.4860 0.1249 0.050 Uiso 1 1 calc R . .
C74 C -0.0176(3) 0.50187(11) 0.18119(12) 0.0335(11) Uani 1 1 d . . .
H74 H -0.0246 0.5296 0.1677 0.040 Uiso 1 1 calc R . .
C75 C -0.0947(2) 0.48385(11) 0.18950(12) 0.0283(10) Uani 1 1 d . . .
C76 C -0.1577(3) 0.49780(11) 0.16723(13) 0.0372(12) Uani 1 1 d . . .
H76 H -0.1511 0.5193 0.1475 0.045 Uiso 1 1 calc R . .
C77 C -0.2315(3) 0.48066(14) 0.17327(15) 0.0544(15) Uani 1 1 d . . .
H77 H -0.2747 0.4907 0.1582 0.065 Uiso 1 1 calc R . .
C78 C -0.2395(3) 0.44841(15) 0.20209(13) 0.0487(13) Uani 1 1 d . . .
H78 H -0.2890 0.4366 0.2070 0.058 Uiso 1 1 calc R . .
C79 C -0.1766(3) 0.43378(13) 0.22320(14) 0.0460(13) Uani 1 1 d . . .
H79 H -0.1827 0.4117 0.2424 0.055 Uiso 1 1 calc R . .
C80 C -0.1047(3) 0.45060(12) 0.21686(13) 0.0388(12) Uani 1 1 d . . .
H80 H -0.0614 0.4396 0.2311 0.047 Uiso 1 1 calc R . .
O81 O 0.13825(17) 0.72348(7) 0.20924(7) 0.0286(7) Uani 1 1 d . . .
O82 O 0.07026(17) 0.73449(8) 0.26657(7) 0.0338(7) Uani 1 1 d . . .
O83 O 0.1644(2) 0.69533(11) -0.00080(8) 0.0592(10) Uani 1 1 d . . .
N81 N 0.01157(19) 0.72951(8) 0.16270(9) 0.0264(8) Uani 1 1 d . . .
N82 N 0.0393(2) 0.71485(9) 0.08545(9) 0.0286(9) Uani 1 1 d . . .
N83 N 0.1921(2) 0.69890(10) 0.06742(10) 0.0353(9) Uani 1 1 d . . .
C81 C 0.0776(3) 0.73183(10) 0.22819(11) 0.0288(10) Uani 1 1 d . . .
C82 C 0.0042(2) 0.73895(11) 0.20286(11) 0.0283(10) Uani 1 1 d . . .
C83 C -0.0624(3) 0.75328(12) 0.21922(13) 0.0404(12) Uani 1 1 d . . .
H83 H -0.0652 0.7609 0.2475 0.048 Uiso 1 1 calc R . .
C84 C -0.1284(3) 0.75679(13) 0.19324(13) 0.0472(12) Uani 1 1 d . . .
H84 H -0.1764 0.7662 0.2039 0.057 Uiso 1 1 calc R . .
C85 C -0.1210(3) 0.74633(12) 0.15292(13) 0.0408(12) Uani 1 1 d . . .
H85 H -0.1642 0.7480 0.1349 0.049 Uiso 1 1 calc R . .
C86 C -0.0496(3) 0.73301(10) 0.13797(12) 0.0307(11) Uani 1 1 d . . .
C87 C -0.0345(3) 0.72120(11) 0.09420(12) 0.0326(11) Uani 1 1 d . . .
C88 C -0.0941(3) 0.71578(11) 0.06503(13) 0.0398(12) Uani 1 1 d . . .
H88 H -0.1466 0.7201 0.0724 0.048 Uiso 1 1 calc R . .
C89 C -0.0737(3) 0.70388(13) 0.02492(14) 0.0526(14) Uani 1 1 d . . .
H89 H -0.1123 0.6987 0.0047 0.063 Uiso 1 1 calc R . .
C90 C 0.0023(3) 0.69990(13) 0.01537(12) 0.0438(13) Uani 1 1 d . . .
H90 H 0.0172 0.6936 -0.0122 0.053 Uiso 1 1 calc R . .
C91 C 0.0588(3) 0.70505(11) 0.04588(11) 0.0326(11) Uani 1 1 d . . .
C92 C 0.1409(3) 0.70035(12) 0.03839(11) 0.0364(11) Uani 1 1 d . . .
C93 C 0.2476(3) 0.6941(2) 0.00082(13) 0.0695(17) Uani 1 1 d . . .
H93A H 0.2700 0.7204 -0.0095 0.083 Uiso 1 1 calc R . .
H93B H 0.2679 0.6708 -0.0159 0.083 Uiso 1 1 calc R . .
C94 C 0.2666(3) 0.68780(15) 0.04726(13) 0.0465(13) Uani 1 1 d . . .
H94 H 0.2769 0.6576 0.0522 0.056 Uiso 1 1 calc R . .
C95 C 0.3356(3) 0.71244(14) 0.06213(12) 0.0406(12) Uani 1 1 d . . .
C96 C 0.3361(3) 0.75495(14) 0.06282(12) 0.0462(13) Uani 1 1 d . . .
H96 H 0.2917 0.7698 0.0540 0.055 Uiso 1 1 calc R . .
C97 C 0.4006(3) 0.77656(15) 0.07620(12) 0.0469(13) Uani 1 1 d . . .
H97 H 0.3991 0.8060 0.0778 0.056 Uiso 1 1 calc R . .
C98 C 0.4667(3) 0.75572(17) 0.08720(13) 0.0567(15) Uani 1 1 d . . .
H98 H 0.5114 0.7707 0.0953 0.068 Uiso 1 1 calc R . .
C99 C 0.4676(4) 0.71253(17) 0.08642(15) 0.0644(16) Uani 1 1 d . . .
H99 H 0.5122 0.6973 0.0944 0.077 Uiso 1 1 calc R . .
C100 C 0.4009(3) 0.69242(15) 0.07346(13) 0.0537(14) Uani 1 1 d . . .
H100 H 0.4011 0.6629 0.0725 0.064 Uiso 1 1 calc R . .
O101 O 0.09201(18) 0.63280(8) 0.10531(8) 0.0377(8) Uani 1 1 d . . .
O102 O 0.07746(19) 0.56416(8) 0.11305(8) 0.0406(8) Uani 1 1 d . . .
O103 O 0.26802(18) 0.81749(8) 0.15570(8) 0.0428(8) Uani 1 1 d . . .
N101 N 0.22466(19) 0.63157(9) 0.14526(10) 0.0286(8) Uani 1 1 d . . .
N102 N 0.27863(19) 0.70633(10) 0.15966(9) 0.0295(8) Uani 1 1 d . . .
N103 N 0.1793(2) 0.76952(9) 0.13826(9) 0.0295(8) Uani 1 1 d . . .
C101 C 0.1146(3) 0.59738(12) 0.11623(11) 0.0323(11) Uani 1 1 d . . .
C102 C 0.1945(3) 0.59522(12) 0.13454(11) 0.0323(11) Uani 1 1 d . . .
C103 C 0.2333(3) 0.55819(13) 0.13997(13) 0.0451(12) Uani 1 1 d . . .
H103 H 0.2093 0.5326 0.1331 0.054 Uiso 1 1 calc R . .
C104 C 0.3074(3) 0.55885(14) 0.15547(16) 0.0587(15) Uani 1 1 d . . .
H104 H 0.3361 0.5338 0.1577 0.070 Uiso 1 1 calc R . .
C105 C 0.3398(3) 0.59644(14) 0.16779(16) 0.0531(14) Uani 1 1 d . . .
H105 H 0.3896 0.5974 0.1800 0.064 Uiso 1 1 calc R . .
C106 C 0.2957(2) 0.63399(12) 0.16151(12) 0.0323(10) Uani 1 1 d . . .
C107 C 0.3245(3) 0.67580(13) 0.17097(13) 0.0373(11) Uani 1 1 d . . .
C108 C 0.3961(3) 0.68277(14) 0.19078(13) 0.0423(13) Uani 1 1 d . . .
H108 H 0.4273 0.6601 0.1996 0.051 Uiso 1 1 calc R . .
C109 C 0.4196(3) 0.72300(15) 0.19704(13) 0.0516(14) Uani 1 1 d . . .
H109 H 0.4673 0.7288 0.2103 0.062 Uiso 1 1 calc R . .
C110 C 0.3719(3) 0.75507(14) 0.18344(12) 0.0437(12) Uani 1 1 d . . .
H110 H 0.3870 0.7832 0.1872 0.052 Uiso 1 1 calc R . .
C111 C 0.3034(2) 0.74594(12) 0.16463(11) 0.0322(10) Uani 1 1 d . . .
C112 C 0.2477(3) 0.77729(12) 0.15156(11) 0.0321(11) Uani 1 1 d . . .
C113 C 0.2045(3) 0.84154(12) 0.13814(13) 0.0461(13) Uani 1 1 d . . .
H11A H 0.2175 0.8515 0.1101 0.055 Uiso 1 1 calc R . .
H11B H 0.1918 0.8657 0.1558 0.055 Uiso 1 1 calc R . .
C114 C 0.1378(3) 0.81079(11) 0.13683(11) 0.0306(10) Uani 1 1 d . . .
H114 H 0.1075 0.8139 0.1630 0.037 Uiso 1 1 calc R . .
C115 C 0.0828(3) 0.81431(11) 0.10111(12) 0.0367(11) Uani 1 1 d . . .
C116 C 0.0063(3) 0.82591(11) 0.10685(13) 0.0419(13) Uani 1 1 d . . .
H116 H -0.0108 0.8316 0.1342 0.050 Uiso 1 1 calc R . .
C117 C -0.0463(3) 0.82960(14) 0.07486(15) 0.0565(15) Uani 1 1 d . . .
H117 H -0.0982 0.8378 0.0797 0.068 Uiso 1 1 calc R . .
C118 C -0.0185(3) 0.82039(14) 0.03355(15) 0.0559(15) Uani 1 1 d . . .
H118 H -0.0525 0.8223 0.0106 0.067 Uiso 1 1 calc R . .
C119 C 0.0546(3) 0.80919(13) 0.02790(13) 0.0444(13) Uani 1 1 d . . .
H119 H 0.0712 0.8028 0.0007 0.053 Uiso 1 1 calc R . .
C120 C 0.1083(3) 0.80636(12) 0.06003(11) 0.0376(12) Uani 1 1 d . . .
H120 H 0.1605 0.7993 0.0546 0.045 Uiso 1 1 calc R . .
Eu4 Eu 0.130259(12) 0.051797(6) 0.569988(6) 0.02612(5) Uani 1 1 d . . .
O121 O 0.17678(16) 0.06718(8) 0.63463(8) 0.0350(7) Uani 1 1 d . . .
O122 O 0.17034(18) 0.09658(8) 0.69664(8) 0.0422(8) Uani 1 1 d . . .
O123 O 0.00304(17) -0.00451(8) 0.45932(8) 0.0367(8) Uani 1 1 d . . .
N121 N 0.04659(19) 0.10010(9) 0.61071(9) 0.0264(8) Uani 1 1 d . . .
N122 N -0.00121(19) 0.07043(9) 0.54001(9) 0.0269(8) Uani 1 1 d . . .
N123 N 0.0976(2) 0.01390(9) 0.50376(9) 0.0306(9) Uani 1 1 d . . .
C121 C 0.1456(3) 0.09093(11) 0.66247(12) 0.0329(11) Uani 1 1 d . . .
C122 C 0.0727(2) 0.11247(10) 0.64759(11) 0.0291(10) Uani 1 1 d . . .
C123 C 0.0352(3) 0.14164(12) 0.67155(13) 0.0402(12) Uani 1 1 d . . .
H12A H 0.0538 0.1482 0.6984 0.048 Uiso 1 1 calc R . .
C124 C -0.0297(3) 0.16119(12) 0.65595(13) 0.0418(12) Uani 1 1 d . . .
H12B H -0.0546 0.1826 0.6710 0.050 Uiso 1 1 calc R . .
C125 C -0.0573(3) 0.14868(12) 0.61784(13) 0.0389(12) Uani 1 1 d . . .
H12C H -0.1023 0.1610 0.6065 0.047 Uiso 1 1 calc R . .
C126 C -0.0179(3) 0.11762(11) 0.59627(12) 0.0296(10) Uani 1 1 d . . .
C127 C -0.0471(3) 0.10013(11) 0.55652(11) 0.0311(11) Uani 1 1 d . . .
C128 C -0.1167(3) 0.11037(13) 0.53833(13) 0.0444(13) Uani 1 1 d . . .
H12D H -0.1492 0.1308 0.5504 0.053 Uiso 1 1 calc R . .
C129 C -0.1383(3) 0.09056(14) 0.50255(13) 0.0516(13) Uani 1 1 d . . .
H12E H -0.1859 0.0975 0.4898 0.062 Uiso 1 1 calc R . .
C130 C -0.0918(3) 0.06096(13) 0.48510(11) 0.0365(11) Uani 1 1 d . . .
H13C H -0.1059 0.0476 0.4601 0.044 Uiso 1 1 calc R . .
C131 C -0.0251(2) 0.05132(12) 0.50464(11) 0.0283(9) Uani 1 1 d . . .
C132 C 0.0296(3) 0.01983(11) 0.48892(11) 0.0320(11) Uani 1 1 d . . .
C133 C 0.0678(3) -0.03041(12) 0.44806(12) 0.0359(12) Uani 1 1 d . . .
H13D H 0.0887 -0.0220 0.4209 0.043 Uiso 1 1 calc R . .
H13E H 0.0519 -0.0599 0.4466 0.043 Uiso 1 1 calc R . .
C134 C 0.1289(3) -0.02405(11) 0.48240(11) 0.0355(11) Uani 1 1 d . . .
H13F H 0.1266 -0.0481 0.5019 0.043 Uiso 1 1 calc R . .
C135 C 0.2098(3) -0.01952(14) 0.46690(13) 0.0411(12) Uani 1 1 d . . .
C136 C 0.2334(3) 0.01453(16) 0.44516(14) 0.0533(15) Uani 1 1 d . . .
H13G H 0.1989 0.0371 0.4411 0.064 Uiso 1 1 calc R . .
C137 C 0.3082(3) 0.01633(19) 0.42884(17) 0.0725(18) Uani 1 1 d . . .
H13H H 0.3241 0.0398 0.4132 0.087 Uiso 1 1 calc R . .
C138 C 0.3577(4) -0.0154(2) 0.43540(19) 0.094(2) Uani 1 1 d . . .
H13I H 0.4088 -0.0139 0.4248 0.113 Uiso 1 1 calc R . .
C139 C 0.3346(4) -0.0501(2) 0.45749(19) 0.089(2) Uani 1 1 d . . .
H13J H 0.3702 -0.0722 0.4617 0.107 Uiso 1 1 calc R . .
C140 C 0.2595(3) -0.05348(17) 0.47378(15) 0.0668(16) Uani 1 1 d . . .
H14A H 0.2432 -0.0774 0.4886 0.080 Uiso 1 1 calc R . .
O141 O 0.15880(17) 0.11465(8) 0.53851(8) 0.0363(8) Uani 1 1 d . . .
O142 O 0.23620(19) 0.15772(9) 0.50411(10) 0.0545(10) Uani 1 1 d . . .
O143 O 0.0745(2) -0.07898(8) 0.62163(9) 0.0436(8) Uani 1 1 d . . .
N141 N 0.26660(19) 0.05732(10) 0.54452(9) 0.0303(8) Uani 1 1 d . . .
N142 N 0.2191(2) -0.01186(9) 0.57942(10) 0.0318(9) Uani 1 1 d . . .
N143 N 0.0641(2) -0.01388(10) 0.59528(9) 0.0328(9) Uani 1 1 d . . .
C141 C 0.2225(3) 0.12453(13) 0.52160(13) 0.0372(12) Uani 1 1 d . . .
C142 C 0.2850(3) 0.09176(13) 0.52429(13) 0.0349(11) Uani 1 1 d . . .
C143 C 0.3580(3) 0.09841(14) 0.50809(13) 0.0480(13) Uani 1 1 d . . .
H14B H 0.3699 0.1237 0.4944 0.058 Uiso 1 1 calc R . .
C144 C 0.4132(3) 0.06760(17) 0.51211(16) 0.0662(17) Uani 1 1 d . . .
H14C H 0.4636 0.0713 0.5012 0.079 Uiso 1 1 calc R . .
C145 C 0.3932(3) 0.03113(15) 0.53256(15) 0.0484(14) Uani 1 1 d . . .
H14D H 0.4294 0.0092 0.5355 0.058 Uiso 1 1 calc R . .
C146 C 0.3201(3) 0.02741(13) 0.54845(12) 0.0372(12) Uani 1 1 d . . .
C147 C 0.2940(2) -0.01061(11) 0.57085(12) 0.0265(10) Uani 1 1 d . . .
C148 C 0.3428(3) -0.04272(13) 0.58130(13) 0.0460(13) Uani 1 1 d . . .
H14E H 0.3963 -0.0412 0.5749 0.055 Uiso 1 1 calc R . .
C149 C 0.3124(3) -0.07784(14) 0.60155(15) 0.0564(15) Uani 1 1 d . . .
H14F H 0.3451 -0.1004 0.6086 0.068 Uiso 1 1 calc R . .
C150 C 0.2354(3) -0.07927(14) 0.61108(14) 0.0462(13) Uani 1 1 d . . .
H15A H 0.2135 -0.1023 0.6252 0.055 Uiso 1 1 calc R . .
C151 C 0.1910(3) -0.04548(11) 0.59910(12) 0.0334(11) Uani 1 1 d . . .
C152 C 0.1062(3) -0.04485(12) 0.60574(12) 0.0334(11) Uani 1 1 d . . .
C153 C -0.0075(3) -0.06989(13) 0.62535(15) 0.0504(14) Uani 1 1 d . . .
H15B H -0.0231 -0.0678 0.6547 0.060 Uiso 1 1 calc R . .
H15C H -0.0390 -0.0916 0.6117 0.060 Uiso 1 1 calc R . .
C154 C -0.0163(3) -0.02703(12) 0.60285(14) 0.0447(13) Uani 1 1 d . . .
H15D H -0.0429 -0.0314 0.5758 0.054 Uiso 1 1 calc R . .
C155 C -0.0587(3) 0.00493(13) 0.62698(15) 0.0486(14) Uani 1 1 d . . .
C156 C -0.0318(3) 0.01958(13) 0.66338(15) 0.0497(13) Uani 1 1 d . . .
H15E H 0.0134 0.0080 0.6753 0.060 Uiso 1 1 calc R . .
C157 C -0.0707(3) 0.05163(16) 0.68336(16) 0.0627(15) Uani 1 1 d . . .
H15F H -0.0511 0.0618 0.7088 0.075 Uiso 1 1 calc R . .
C158 C -0.1347(4) 0.06838(14) 0.66772(19) 0.0673(16) Uani 1 1 d . . .
H15G H -0.1593 0.0907 0.6816 0.081 Uiso 1 1 calc R . .
C159 C -0.1645(3) 0.05335(16) 0.63188(19) 0.0730(18) Uani 1 1 d . . .
H15H H -0.2113 0.0646 0.6215 0.088 Uiso 1 1 calc R . .
C160 C -0.1281(3) 0.02216(14) 0.61049(17) 0.0587(15) Uani 1 1 d . . .
H16A H -0.1487 0.0122 0.5852 0.070 Uiso 1 1 calc R . .
S1 S 0.52309(17) 0.56451(7) 0.24018(10) 0.1813(11) Uani 1 1 d D . .
F1S1 F 0.6148(7) 0.5492(5) 0.1892(3) 0.406(6) Uani 1 1 d U . .
F2S1 F 0.4948(5) 0.51558(18) 0.1796(2) 0.255(3) Uani 1 1 d . . .
F3S1 F 0.5560(7) 0.4899(2) 0.2250(3) 0.378(6) Uani 1 1 d . . .
O1S1 O 0.5725(3) 0.56232(16) 0.27399(16) 0.1230(18) Uani 1 1 d . . .
O2S1 O 0.5148(4) 0.59922(17) 0.21615(18) 0.147(2) Uani 1 1 d . . .
O3S1 O 0.4378(4) 0.5565(3) 0.2554(3) 0.278(5) Uani 1 1 d . . .
C1S C 0.5515(9) 0.5211(2) 0.2082(3) 0.288(8) Uani 1 1 d D . .
S2 S 0.6415(2) 0.06299(12) 0.47095(9) 0.1939(13) Uani 1 1 d . . .
F1S2 F 0.7135(6) 0.0265(3) 0.5311(3) 0.335(5) Uani 1 1 d . . .
F2S2 F 0.6009(4) 0.0448(5) 0.5430(2) 0.440(8) Uani 1 1 d . . .
F3S2 F 0.6803(6) 0.0873(3) 0.5416(3) 0.312(5) Uani 1 1 d . . .
O1S2 O 0.7061(4) 0.0753(3) 0.4527(2) 0.264(5) Uani 1 1 d . . .
O2S2 O 0.5815(8) 0.0962(3) 0.4700(4) 0.332(6) Uani 1 1 d U . .
O3S2 O 0.6063(7) 0.0267(2) 0.4555(3) 0.292(5) Uani 1 1 d . . .
C2S C 0.6591(3) 0.0571(3) 0.52530(16) 0.087(2) Uani 1 1 d . . .
S3 S 0.87903(9) 0.20167(4) 0.76546(4) 0.0647(4) Uani 1 1 d U . .
F1S3 F 0.9528(3) 0.15020(12) 0.81269(14) 0.1212(16) Uani 1 1 d . . .
F2S3 F 0.9124(3) 0.12509(11) 0.75539(13) 0.1486(19) Uani 1 1 d . . .
F3S3 F 0.8335(2) 0.13521(12) 0.80467(11) 0.1012(13) Uani 1 1 d . . .
O1S3 O 0.9530(2) 0.21128(12) 0.74753(12) 0.0854(14) Uani 1 1 d . . .
O2S3 O 0.8578(3) 0.22436(11) 0.80134(12) 0.0847(13) Uani 1 1 d . . .
O3S3 O 0.8187(3) 0.19465(17) 0.73624(14) 0.1357(19) Uani 1 1 d . . .
C3S C 0.8953(4) 0.1512(2) 0.7854(2) 0.082(2) Uani 1 1 d . . .
S4 S 0.50934(13) 0.62760(5) 0.48609(5) 0.0964(7) Uani 1 1 d D . .
F1S4 F 0.6541(5) 0.6417(2) 0.4773(3) 0.249(4) Uani 1 1 d . . .
F2S4 F 0.5849(5) 0.69576(13) 0.47906(14) 0.202(3) Uani 1 1 d . . .
F3S4 F 0.5861(7) 0.65939(17) 0.42545(16) 0.336(5) Uani 1 1 d . . .
O1S4 O 0.5230(3) 0.58641(11) 0.47063(11) 0.0896(14) Uani 1 1 d . . .
O2S4 O 0.5198(3) 0.63258(12) 0.52907(11) 0.1147(19) Uani 1 1 d . . .
O3S4 O 0.4395(4) 0.6451(2) 0.46851(19) 0.216(3) Uani 1 1 d . . .
C4S C 0.5866(5) 0.6571(2) 0.4663(2) 0.133(4) Uani 1 1 d D . .
O201 O 0.0733(2) 0.06763(8) 0.40906(10) 0.0547(9) Uani 1 1 d . . .
H1O H 0.1140 0.0547 0.4033 0.082 Uiso 1 1 calc R . .
C201 C 0.0920(3) 0.10555(13) 0.42821(15) 0.0532(14) Uani 1 1 d . . .
H20A H 0.0950 0.1015 0.4582 0.080 Uiso 1 1 calc R . .
H20B H 0.0521 0.1262 0.4219 0.080 Uiso 1 1 calc R . .
H20C H 0.1420 0.1154 0.4179 0.080 Uiso 1 1 calc R . .
O202 O 0.7608(3) 0.18015(12) 0.59547(10) 0.0791(13) Uani 1 1 d . . .
H2O H 0.7790 0.2036 0.6011 0.119 Uiso 1 1 calc R . .
C202 C 0.7350(3) 0.16100(17) 0.63173(16) 0.0651(17) Uani 1 1 d . . .
H20D H 0.7751 0.1631 0.6530 0.098 Uiso 1 1 calc R . .
H20E H 0.7240 0.1317 0.6262 0.098 Uiso 1 1 calc R . .
H20F H 0.6880 0.1748 0.6414 0.098 Uiso 1 1 calc R . .
O203 O 0.5200(3) 0.7529(2) 0.3536(2) 0.165(2) Uani 1 1 d . . .
H3O H 0.5083 0.7293 0.3446 0.247 Uiso 1 1 calc R . .
C203 C 0.5588(7) 0.7489(7) 0.3906(4) 0.415(11) Uani 1 1 d . . .
H20G H 0.5445 0.7719 0.4090 0.623 Uiso 1 1 calc R . .
H20H H 0.6146 0.7497 0.3855 0.623 Uiso 1 1 calc R . .
H20I H 0.5450 0.7225 0.4035 0.623 Uiso 1 1 calc R . .
O204 O 0.6556(4) 0.6354(2) 0.2918(3) 0.082(3) Uani 0.50 1 d P . .
H4O H 0.6199 0.6186 0.2972 0.122 Uiso 0.50 1 calc PR . .
C204 C 0.6271(11) 0.6672(6) 0.2646(6) 0.175(7) Uani 0.50 1 d PU . .
H20J H 0.5729 0.6730 0.2711 0.263 Uiso 0.50 1 calc PR . .
H20K H 0.6313 0.6578 0.2359 0.263 Uiso 0.50 1 calc PR . .
H20L H 0.6577 0.6925 0.2683 0.263 Uiso 0.50 1 calc PR . .
O205 O 0.2299(2) 0.65426(12) 0.31006(12) 0.0813(13) Uani 1 1 d . . .
H5O H 0.2522 0.6342 0.3216 0.122 Uiso 1 1 calc R . .
C205 C 0.2354(3) 0.6501(2) 0.26801(17) 0.083(2) Uani 1 1 d . . .
H20M H 0.2434 0.6774 0.2555 0.125 Uiso 1 1 calc R . .
H20N H 0.1876 0.6379 0.2573 0.125 Uiso 1 1 calc R . .
H20O H 0.2790 0.6320 0.2612 0.125 Uiso 1 1 calc R . .
O206 O 0.4573(6) 0.1048(4) 0.3989(4) 0.216(7) Uani 0.50 1 d PD . .
H6O H 0.4581 0.1226 0.4179 0.324 Uiso 0.50 1 calc PR . .
C206 C 0.3961(7) 0.1137(3) 0.3718(4) 0.104(6) Uani 0.50 1 d PD . .
H20P H 0.3476 0.1146 0.3874 0.157 Uiso 0.50 1 calc PR . .
H20Q H 0.3929 0.0919 0.3507 0.157 Uiso 0.50 1 calc PR . .
H20R H 0.4051 0.1405 0.3585 0.157 Uiso 0.50 1 calc PR . .
O207 O 0.6956(5) 0.67172(19) 0.0741(2) 0.100(3) Uani 0.50 1 d PD A 1
H7O H 0.6978 0.6646 0.0990 0.150 Uiso 0.50 1 calc PR A 1
C207 C 0.6908(13) 0.7168(3) 0.0713(12) 0.41(2) Uani 0.50 1 d PD A 1
H20S H 0.7393 0.7291 0.0809 0.622 Uiso 0.50 1 calc PR A 1
H20T H 0.6482 0.7268 0.0886 0.622 Uiso 0.50 1 calc PR A 1
H20U H 0.6816 0.7249 0.0425 0.622 Uiso 0.50 1 calc PR A 1
O208 O 0.6907(4) 0.7417(2) 0.11334(17) 0.064(2) Uani 0.50 1 d PD B 2
H8O H 0.7196 0.7225 0.1050 0.096 Uiso 0.50 1 calc PR B 2
C208 C 0.6608(6) 0.7313(3) 0.1545(3) 0.093(4) Uani 0.50 1 d PD B 2
H20V H 0.6803 0.7040 0.1629 0.139 Uiso 0.50 1 calc PR B 2
H20W H 0.6042 0.7306 0.1537 0.139 Uiso 0.50 1 calc PR B 2
H20X H 0.6777 0.7523 0.1744 0.139 Uiso 0.50 1 calc PR B 2
O209 O 0.3749(4) 0.6335(2) 0.3383(2) 0.174(3) Uani 1 1 d . . .
H9O H 0.3647 0.6087 0.3322 0.261 Uiso 1 1 calc R . .
C209 C 0.4387(10) 0.6509(4) 0.3076(4) 0.302(8) Uani 1 1 d . . .
H20Y H 0.4171 0.6739 0.2915 0.454 Uiso 1 1 calc R . .
H20Z H 0.4552 0.6287 0.2888 0.454 Uiso 1 1 calc R . .
H20' H 0.4832 0.6608 0.3234 0.454 Uiso 1 1 calc R . .
O210 O 0.7153(7) 0.9140(5) 0.4413(5) 0.223(6) Uani 0.50 1 d PDU . .
H10O H 0.7156 0.8888 0.4478 0.334 Uiso 0.50 1 calc PR . .
C210 C 0.7827(11) 0.9351(8) 0.4603(8) 0.252(9) Uani 0.50 1 d PDU . .
H21A H 0.7763 0.9358 0.4903 0.378 Uiso 0.50 1 calc PR . .
H21B H 0.7863 0.9635 0.4497 0.378 Uiso 0.50 1 calc PR . .
H21C H 0.8299 0.9199 0.4533 0.378 Uiso 0.50 1 calc PR . .

loop_
_atom_site_aniso_label
_atom_site_aniso_U_11
_atom_site_aniso_U_22
_atom_site_aniso_U_33
_atom_site_aniso_U_23
_atom_site_aniso_U_13
_atom_site_aniso_U_12
Eu1 0.02466(10) 0.02136(8) 0.01834(8) 0.00017(8) -0.00144(9) 0.00151(9)
Eu2 0.02769(11) 0.01940(8) 0.02759(9) 0.00106(9) 0.00155(9) 0.00077(9)
Eu3 0.03047(12) 0.02835(9) 0.01831(8) 0.00188(8) -0.00207(9) -0.00637(10)
O1 0.0333(16) 0.0237(12) 0.0287(13) 0.0036(11) -0.0002(14) 0.0025(12)
O2 0.0371(18) 0.0212(12) 0.0343(14) -0.0073(11) 0.0018(13) 0.0023(13)
O3 0.0385(19) 0.0174(12) 0.0411(15) -0.0034(12) -0.0026(14) -0.0004(12)
N1 0.026(2) 0.0217(15) 0.0224(16) -0.0011(13) -0.0004(14) 0.0054(13)
N2 0.027(2) 0.0239(15) 0.0245(15) 0.0001(14) 0.0079(14) 0.0005(14)
N3 0.041(2) 0.0272(16) 0.0217(16) -0.0024(14) 0.0002(15) -0.0022(15)
C1 0.034(3) 0.0233(19) 0.0232(19) 0.0044(17) -0.0077(19) 0.0032(19)
C2 0.036(3) 0.026(2) 0.0222(19) -0.0026(17) 0.0099(17) -0.0066(18)
C3 0.025(3) 0.038(2) 0.055(3) -0.019(2) 0.003(2) -0.004(2)
C4 0.045(3) 0.051(3) 0.064(3) -0.026(2) -0.003(3) -0.017(2)
C5 0.027(3) 0.058(3) 0.050(3) -0.009(2) 0.001(2) 0.006(2)
C6 0.026(2) 0.0283(18) 0.0265(19) -0.0035(17) 0.0021(17) 0.0023(18)
C7 0.031(3) 0.038(2) 0.0215(19) -0.0028(17) 0.0065(17) 0.0090(19)
C8 0.035(3) 0.040(2) 0.040(2) 0.003(2) 0.004(2) 0.009(2)
C9 0.030(3) 0.043(2) 0.059(3) -0.010(2) 0.009(2) 0.018(2)
C10 0.057(3) 0.0227(19) 0.046(2) -0.0008(19) 0.017(2) 0.012(2)
C11 0.030(2) 0.030(2) 0.0222(19) -0.0008(17) 0.0047(18) -0.0017(19)
C12 0.053(3) 0.0240(19) 0.0161(18) -0.0028(17) -0.0024(19) -0.002(2)
C13 0.052(3) 0.033(2) 0.034(2) -0.0034(19) -0.002(2) -0.007(2)
C14 0.046(3) 0.0225(19) 0.028(2) -0.0029(17) 0.000(2) -0.0112(19)
C15 0.061(4) 0.032(2) 0.045(3) -0.013(2) -0.024(3) -0.001(2)
C16 0.051(4) 0.052(3) 0.077(4) -0.014(3) -0.021(3) 0.001(3)
C17 0.057(5) 0.097(5) 0.157(6) -0.028(5) -0.039(5) 0.004(4)
C18 0.110(6) 0.098(5) 0.141(6) 0.006(5) -0.084(5) -0.001(5)
C19 0.148(7) 0.074(4) 0.077(4) 0.020(3) -0.063(4) -0.011(5)
C20 0.083(4) 0.053(3) 0.050(3) 0.010(3) -0.034(3) -0.016(3)
O21 0.0350(17) 0.0310(14) 0.0271(13) 0.0063(12) 0.0017(14) 0.0043(13)
O22 0.0430(19) 0.0399(15) 0.0219(13) 0.0110(12) 0.0007(13) 0.0065(14)
O23 0.061(2) 0.0466(17) 0.0278(14) 0.0181(13) -0.0021(14) 0.0006(15)
N21 0.026(2) 0.0271(16) 0.0218(16) -0.0009(14) -0.0052(14) -0.0015(15)
N22 0.032(2) 0.0257(16) 0.0278(16) 0.0006(14) -0.0103(15) 0.0010(15)
N23 0.033(2) 0.0284(17) 0.0226(16) 0.0000(14) 0.0003(15) -0.0005(15)
C21 0.045(3) 0.0191(17) 0.0234(19) 0.0015(16) 0.003(2) -0.004(2)
C22 0.032(2) 0.0253(19) 0.0220(19) -0.0055(17) 0.0021(17) -0.0025(18)
C23 0.037(3) 0.046(3) 0.030(2) 0.003(2) -0.003(2) -0.004(2)
C24 0.031(3) 0.065(3) 0.036(2) -0.001(2) 0.012(2) -0.013(2)
C25 0.034(3) 0.061(3) 0.044(3) 0.004(2) -0.006(2) -0.004(2)
C26 0.021(2) 0.035(2) 0.033(2) -0.0012(18) -0.0011(18) -0.0025(18)
C27 0.036(3) 0.032(2) 0.038(2) 0.001(2) -0.005(2) -0.005(2)
C28 0.030(3) 0.069(3) 0.059(3) 0.010(3) -0.010(2) 0.001(2)
C29 0.053(4) 0.052(3) 0.066(3) 0.034(3) -0.011(3) 0.015(3)
C30 0.045(3) 0.051(3) 0.049(3) 0.021(2) -0.011(2) 0.007(2)
C31 0.038(3) 0.033(2) 0.025(2) 0.0084(18) -0.0141(19) -0.005(2)
C32 0.052(3) 0.036(2) 0.0188(19) 0.0026(18) -0.001(2) -0.008(2)
C33 0.062(4) 0.053(3) 0.036(2) 0.018(2) 0.017(2) -0.003(3)
C34 0.050(3) 0.038(2) 0.034(2) 0.000(2) 0.006(2) -0.006(2)
C35 0.047(3) 0.038(2) 0.027(2) 0.0039(18) 0.005(2) 0.004(2)
C36 0.060(3) 0.035(2) 0.043(2) 0.004(2) 0.017(3) -0.003(2)
C37 0.092(5) 0.047(3) 0.053(3) 0.006(2) 0.031(3) 0.015(3)
C38 0.080(5) 0.075(4) 0.064(3) 0.022(3) 0.034(3) 0.026(3)
C39 0.046(4) 0.096(4) 0.059(3) 0.024(3) 0.006(3) -0.009(3)
C40 0.054(4) 0.055(3) 0.040(3) 0.000(2) 0.006(2) 0.002(3)
O41 0.0275(16) 0.0227(12) 0.0349(14) 0.0045(11) 0.0114(13) -0.0002(13)
O42 0.048(2) 0.0233(13) 0.0365(15) 0.0090(12) 0.0085(15) -0.0012(14)
O43 0.066(2) 0.0374(15) 0.0358(15) 0.0071(14) 0.0092(16) -0.0149(17)
N41 0.030(2) 0.0242(15) 0.0257(16) -0.0034(14) 0.0019(15) 0.0054(15)
N42 0.028(2) 0.0292(16) 0.0232(15) -0.0055(15) 0.0018(15) 0.0006(14)
N43 0.040(2) 0.0242(16) 0.0337(18) 0.0059(15) 0.0032(16) 0.0024(16)
C41 0.049(3) 0.0247(19) 0.024(2) -0.0034(18) 0.0046(19) 0.001(2)
C42 0.031(3) 0.0175(17) 0.030(2) -0.0077(17) -0.0007(18) 0.0045(17)
C43 0.056(3) 0.030(2) 0.042(2) 0.0141(19) -0.014(2) 0.006(2)
C44 0.041(3) 0.046(3) 0.075(3) 0.018(3) -0.017(3) -0.008(2)
C45 0.035(3) 0.038(2) 0.055(3) 0.000(2) -0.010(2) -0.002(2)
C46 0.033(3) 0.0168(17) 0.035(2) 0.0004(17) -0.0022(19) -0.0031(17)
C47 0.021(2) 0.042(2) 0.029(2) -0.0126(19) -0.0018(17) -0.003(2)
C48 0.040(3) 0.039(2) 0.044(3) -0.006(2) 0.008(2) 0.000(2)
C49 0.035(3) 0.049(3) 0.051(3) -0.014(2) 0.014(2) -0.012(2)
C50 0.053(3) 0.036(2) 0.032(2) -0.008(2) 0.010(2) -0.015(2)
C51 0.031(2) 0.0250(18) 0.0263(19) -0.0069(16) 0.0132(19) -0.0025(19)
C52 0.054(3) 0.025(2) 0.027(2) -0.0038(19) 0.005(2) -0.010(2)
C53 0.079(4) 0.036(2) 0.039(2) 0.006(2) -0.004(3) -0.002(3)
C54 0.054(3) 0.026(2) 0.034(2) -0.0020(19) -0.011(2) 0.0052(19)
C55 0.033(3) 0.030(2) 0.041(2) 0.0092(19) -0.009(2) 0.002(2)
C56 0.040(3) 0.0212(19) 0.056(3) 0.001(2) -0.002(2) -0.008(2)
C57 0.032(3) 0.039(2) 0.054(3) -0.007(2) -0.012(2) -0.002(2)
C58 0.085(4) 0.040(3) 0.046(3) -0.009(2) -0.009(3) 0.006(3)
C59 0.043(3) 0.055(3) 0.064(3) -0.015(3) -0.014(3) 0.009(3)
C60 0.040(3) 0.028(2) 0.072(3) -0.004(2) -0.024(3) 0.004(2)
O61 0.0418(19) 0.0333(14) 0.0361(15) -0.0071(12) 0.0051(15) -0.0062(14)
O62 0.067(3) 0.0434(17) 0.0425(17) -0.0174(15) 0.0111(16) -0.0079(16)
O63 0.043(2) 0.0431(16) 0.0344(15) -0.0054(14) 0.0092(14) 0.0144(14)
N61 0.040(2) 0.0271(16) 0.0270(16) 0.0060(14) -0.0015(17) 0.0002(16)
N62 0.031(2) 0.0266(17) 0.0376(19) 0.0060(15) -0.0041(16) 0.0037(15)
N63 0.029(2) 0.0287(16) 0.0300(17) -0.0015(15) 0.0049(17) 0.0033(16)
C61 0.046(3) 0.029(2) 0.036(2) 0.003(2) 0.004(2) -0.010(2)
C62 0.054(3) 0.024(2) 0.036(2) 0.0050(19) -0.003(2) 0.004(2)
C63 0.053(4) 0.056(3) 0.048(3) -0.003(2) -0.027(3) 0.003(3)
C64 0.055(4) 0.061(3) 0.082(4) -0.002(3) -0.046(3) 0.014(3)
C65 0.062(4) 0.059(3) 0.060(3) -0.009(3) -0.019(3) 0.024(3)
C66 0.032(3) 0.037(2) 0.041(2) 0.005(2) -0.010(2) 0.009(2)
C67 0.033(3) 0.040(2) 0.042(3) 0.014(2) -0.006(2) 0.008(2)
C68 0.034(3) 0.079(3) 0.059(3) 0.009(3) -0.012(3) 0.013(3)
C69 0.051(4) 0.116(5) 0.073(4) 0.014(4) 0.022(3) 0.043(4)
C70 0.041(3) 0.065(3) 0.045(3) 0.002(2) -0.002(2) 0.032(2)
C71 0.048(3) 0.042(2) 0.031(2) -0.004(2) 0.003(2) 0.011(2)
C72 0.046(3) 0.0197(18) 0.037(2) 0.0061(18) 0.011(2) 0.0088(19)
C73 0.048(3) 0.040(2) 0.035(2) -0.0102(19) 0.002(2) -0.007(2)
C74 0.048(3) 0.0229(19) 0.030(2) -0.0013(17) 0.003(2) 0.003(2)
C75 0.031(3) 0.0186(18) 0.035(2) -0.0068(17) 0.0067(19) -0.0001(17)
C76 0.050(3) 0.025(2) 0.037(2) -0.001(2) 0.001(2) 0.005(2)
C77 0.054(4) 0.056(3) 0.052(3) -0.017(3) 0.010(3) 0.002(3)
C78 0.047(3) 0.051(3) 0.049(3) -0.017(3) 0.014(2) -0.015(3)
C79 0.061(4) 0.032(2) 0.045(3) -0.006(2) 0.014(3) -0.011(2)
C80 0.050(3) 0.026(2) 0.041(2) -0.004(2) -0.007(2) -0.003(2)
O81 0.0282(17) 0.0407(14) 0.0169(12) 0.0004(11) 0.0003(13) -0.0047(13)
O82 0.049(2) 0.0355(15) 0.0169(12) -0.0035(12) 0.0041(13) -0.0088(14)
O83 0.069(3) 0.090(2) 0.0184(14) -0.0112(16) 0.0071(15) -0.040(2)
N81 0.036(2) 0.0212(15) 0.0223(15) 0.0052(14) -0.0044(16) -0.0003(14)
N82 0.042(2) 0.0223(15) 0.0213(16) 0.0005(13) -0.0058(15) -0.0089(15)
N83 0.048(2) 0.0340(18) 0.0234(16) -0.0010(16) 0.0032(17) -0.0157(17)
C81 0.044(3) 0.0122(16) 0.030(2) 0.0015(15) -0.004(2) -0.0126(18)
C82 0.033(3) 0.0227(18) 0.030(2) 0.0089(18) -0.0020(18) 0.0045(18)
C83 0.053(3) 0.033(2) 0.035(2) -0.006(2) 0.001(2) 0.009(2)
C84 0.043(3) 0.045(2) 0.053(3) 0.000(2) 0.003(3) 0.013(3)
C85 0.035(3) 0.034(2) 0.053(3) 0.006(2) -0.013(2) 0.011(2)
C86 0.043(3) 0.0127(17) 0.036(2) 0.0085(17) -0.008(2) -0.0017(17)
C87 0.045(3) 0.0200(18) 0.033(2) 0.0064(17) -0.010(2) -0.004(2)
C88 0.044(3) 0.033(2) 0.043(2) 0.010(2) -0.020(2) -0.005(2)
C89 0.062(3) 0.050(3) 0.046(3) 0.011(2) -0.037(3) -0.008(3)
C90 0.075(4) 0.035(2) 0.022(2) 0.0047(19) -0.025(2) -0.010(2)
C91 0.049(3) 0.029(2) 0.0200(19) 0.0097(17) -0.0080(19) -0.0118(19)
C92 0.049(3) 0.037(2) 0.0233(19) -0.0018(18) 0.002(2) -0.020(2)
C93 0.068(4) 0.114(4) 0.027(2) -0.017(3) 0.009(3) -0.047(3)
C94 0.052(3) 0.051(3) 0.037(2) -0.005(2) 0.018(2) -0.025(2)
C95 0.044(3) 0.055(3) 0.023(2) -0.003(2) 0.008(2) -0.002(2)
C96 0.052(3) 0.062(3) 0.025(2) 0.006(2) 0.010(2) -0.024(2)
C97 0.046(3) 0.065(3) 0.029(2) -0.001(2) 0.011(2) -0.017(2)
C98 0.050(3) 0.082(4) 0.039(2) -0.012(3) 0.003(2) -0.015(3)
C99 0.057(4) 0.079(4) 0.058(3) -0.004(3) -0.003(3) 0.000(3)
C100 0.067(4) 0.051(3) 0.043(2) -0.008(2) 0.015(2) -0.010(3)
O101 0.050(2) 0.0313(14) 0.0321(15) 0.0005(12) -0.0036(14) -0.0152(14)
O102 0.053(2) 0.0291(14) 0.0401(15) 0.0060(12) -0.0082(15) -0.0124(14)
O103 0.050(2) 0.0423(16) 0.0357(16) 0.0003(13) -0.0037(14) -0.0172(15)
N101 0.027(2) 0.0273(16) 0.0311(17) 0.0030(15) 0.0028(16) -0.0015(15)
N102 0.027(2) 0.0396(18) 0.0215(16) -0.0042(15) 0.0002(15) -0.0042(15)
N103 0.039(2) 0.0287(17) 0.0208(15) 0.0051(14) -0.0042(16) -0.0101(15)
C101 0.048(3) 0.029(2) 0.0195(19) 0.0031(17) 0.0008(19) -0.004(2)
C102 0.040(3) 0.033(2) 0.023(2) -0.0013(18) 0.0146(19) -0.010(2)
C103 0.055(3) 0.028(2) 0.052(3) -0.005(2) 0.004(2) -0.001(2)
C104 0.047(3) 0.039(3) 0.089(4) 0.005(3) 0.013(3) 0.010(2)
C105 0.033(3) 0.059(3) 0.067(3) 0.001(3) -0.001(3) 0.015(2)
C106 0.024(2) 0.039(2) 0.033(2) -0.004(2) 0.002(2) 0.0021(19)
C107 0.030(3) 0.048(2) 0.034(2) -0.001(2) 0.004(2) 0.007(2)
C108 0.030(3) 0.054(3) 0.043(2) 0.005(2) 0.002(2) -0.001(2)
C109 0.037(3) 0.081(3) 0.037(2) -0.004(2) -0.010(2) -0.018(3)
C110 0.039(3) 0.056(3) 0.037(2) 0.002(2) 0.004(2) -0.015(3)
C111 0.030(2) 0.042(2) 0.0250(19) -0.002(2) 0.0075(19) -0.0041(19)
C112 0.047(3) 0.028(2) 0.021(2) 0.0014(17) -0.0014(19) -0.011(2)
C113 0.078(4) 0.028(2) 0.032(2) 0.008(2) -0.017(2) -0.017(2)
C114 0.038(2) 0.0301(19) 0.0240(18) 0.0064(17) 0.001(2) -0.011(2)
C115 0.051(3) 0.0220(19) 0.037(2) 0.0035(18) 0.001(2) -0.009(2)
C116 0.063(4) 0.023(2) 0.040(2) 0.0060(19) 0.017(2) 0.010(2)
C117 0.055(4) 0.051(3) 0.063(3) 0.010(3) -0.021(3) -0.003(2)
C118 0.058(4) 0.047(3) 0.062(3) 0.018(2) -0.027(3) -0.006(3)
C119 0.065(4) 0.037(2) 0.031(2) 0.002(2) -0.001(2) -0.010(2)
C120 0.045(3) 0.042(2) 0.026(2) 0.000(2) 0.0009(19) -0.005(2)
Eu4 0.02758(11) 0.02410(8) 0.02669(9) -0.00128(9) -0.00315(9) 0.00303(10)
O121 0.0355(18) 0.0404(15) 0.0290(14) -0.0006(13) -0.0089(13) 0.0092(13)
O122 0.050(2) 0.0421(17) 0.0342(16) -0.0058(14) -0.0074(15) -0.0013(15)
O123 0.039(2) 0.0360(15) 0.0347(15) -0.0032(13) 0.0003(13) -0.0024(14)
N121 0.029(2) 0.0232(15) 0.0268(16) 0.0021(14) -0.0036(15) -0.0023(14)
N122 0.025(2) 0.0342(17) 0.0220(16) 0.0037(14) -0.0006(14) -0.0028(14)
N123 0.038(2) 0.0272(16) 0.0270(17) -0.0030(14) -0.0079(16) 0.0090(15)
C121 0.042(3) 0.0233(18) 0.033(2) 0.0020(19) -0.007(2) -0.0104(19)
C122 0.032(3) 0.0229(18) 0.032(2) -0.0027(17) 0.006(2) -0.0075(18)
C123 0.048(3) 0.034(2) 0.039(2) -0.015(2) -0.002(2) -0.007(2)
C124 0.046(3) 0.035(2) 0.045(3) -0.012(2) 0.007(2) -0.005(2)
C125 0.034(3) 0.035(2) 0.047(3) -0.001(2) 0.013(2) 0.001(2)
C126 0.037(3) 0.0184(18) 0.033(2) 0.0002(17) 0.003(2) 0.0016(19)
C127 0.043(3) 0.027(2) 0.024(2) 0.0047(17) 0.0049(19) 0.0057(19)
C128 0.046(3) 0.046(3) 0.041(2) -0.006(2) -0.011(2) 0.015(2)
C129 0.043(3) 0.069(3) 0.042(3) 0.006(2) -0.006(3) 0.022(3)
C130 0.034(3) 0.051(3) 0.024(2) 0.0054(19) -0.0084(19) 0.002(2)
C131 0.026(2) 0.033(2) 0.0252(18) 0.0065(18) 0.0009(18) -0.001(2)
C132 0.053(3) 0.0235(19) 0.0191(19) 0.0013(17) -0.002(2) -0.008(2)
C133 0.047(3) 0.033(2) 0.028(2) -0.0051(18) 0.007(2) -0.001(2)
C134 0.056(3) 0.0246(19) 0.0260(19) -0.0042(17) -0.007(2) 0.010(2)
C135 0.040(3) 0.046(3) 0.037(2) -0.015(2) -0.009(2) 0.010(2)
C136 0.045(3) 0.066(3) 0.049(3) 0.002(3) -0.003(3) 0.004(3)
C137 0.049(4) 0.104(4) 0.064(3) -0.007(3) 0.004(3) -0.006(3)
C138 0.046(4) 0.147(6) 0.089(4) -0.068(4) -0.001(4) 0.003(4)
C139 0.067(4) 0.089(4) 0.110(5) -0.062(4) -0.038(3) 0.050(3)
C140 0.072(4) 0.065(3) 0.063(3) -0.039(3) -0.023(3) 0.024(3)
O141 0.039(2) 0.0294(14) 0.0408(16) 0.0028(13) 0.0026(14) -0.0029(13)
O142 0.046(2) 0.0474(18) 0.070(2) 0.0212(17) -0.0112(18) -0.0084(16)
O143 0.048(2) 0.0302(14) 0.0530(17) 0.0056(14) 0.0114(17) -0.0049(15)
N141 0.026(2) 0.0364(18) 0.0287(16) -0.0079(16) -0.0051(14) 0.0023(17)
N142 0.032(2) 0.0313(18) 0.0320(18) -0.0039(15) -0.0059(16) 0.0035(16)
N143 0.028(2) 0.0395(19) 0.0306(18) 0.0034(16) -0.0015(16) 0.0007(16)
C141 0.037(3) 0.038(2) 0.036(2) -0.005(2) -0.006(2) -0.005(2)
C142 0.031(3) 0.037(2) 0.036(2) 0.003(2) 0.004(2) -0.005(2)
C143 0.048(3) 0.049(3) 0.047(3) 0.013(2) -0.009(3) -0.008(3)
C144 0.037(3) 0.089(4) 0.072(4) -0.002(3) 0.006(3) -0.016(3)
C145 0.022(3) 0.058(3) 0.064(3) -0.001(3) 0.001(2) -0.003(2)
C146 0.031(3) 0.047(3) 0.033(2) -0.012(2) -0.004(2) 0.010(2)
C147 0.022(2) 0.031(2) 0.0262(19) -0.0059(18) -0.0065(18) 0.0034(17)
C148 0.043(3) 0.044(3) 0.051(3) -0.008(2) -0.003(2) 0.013(2)
C149 0.055(4) 0.043(3) 0.071(3) -0.011(3) -0.026(3) 0.021(3)
C150 0.039(3) 0.041(3) 0.058(3) 0.002(2) -0.008(3) 0.006(2)
C151 0.045(3) 0.023(2) 0.033(2) -0.0024(18) -0.003(2) 0.008(2)
C152 0.038(3) 0.033(2) 0.029(2) 0.0016(18) -0.0030(19) -0.0041(19)
C153 0.053(4) 0.036(2) 0.062(3) 0.000(2) 0.015(3) -0.006(2)
C154 0.045(3) 0.035(2) 0.054(3) -0.001(2) 0.008(2) -0.007(2)
C155 0.036(3) 0.039(2) 0.071(3) 0.009(2) 0.027(2) -0.004(2)
C156 0.047(3) 0.043(2) 0.059(3) -0.008(2) 0.020(3) -0.009(2)
C157 0.061(4) 0.057(3) 0.070(3) -0.001(3) 0.032(3) -0.025(3)
C158 0.063(4) 0.036(2) 0.103(4) 0.003(3) 0.035(4) 0.009(3)
C159 0.065(4) 0.048(3) 0.106(5) 0.009(3) 0.026(3) 0.013(3)
C160 0.041(3) 0.054(3) 0.081(4) 0.011(3) 0.012(3) -0.003(3)
S1 0.175(2) 0.1119(17) 0.257(3) -0.0475(17) -0.144(2) 0.0451(16)
F1S1 0.329(11) 0.599(14) 0.291(9) 0.059(10) -0.079(8) 0.086(11)
F2S1 0.317(8) 0.177(5) 0.271(6) -0.091(5) -0.162(6) -0.001(5)
F3S1 0.599(14) 0.147(5) 0.389(10) -0.118(6) -0.275(10) 0.153(7)
O1S1 0.062(3) 0.149(4) 0.158(4) -0.043(3) -0.046(3) 0.016(3)
O2S1 0.163(6) 0.125(4) 0.152(5) 0.020(4) -0.031(5) 0.025(4)
O3S1 0.069(4) 0.293(9) 0.471(14) 0.064(10) -0.090(6) 0.056(6)
C1S 0.65(2) 0.050(4) 0.165(7) -0.008(5) -0.265(10) 0.002(9)
S2 0.194(3) 0.221(3) 0.166(2) -0.032(2) 0.076(2) -0.072(3)
F1S2 0.244(9) 0.356(10) 0.406(11) 0.155(9) -0.110(8) 0.053(8)
F2S2 0.156(6) 1.00(2) 0.165(5) 0.134(10) 0.012(5) -0.224(11)
F3S2 0.309(11) 0.257(8) 0.369(11) -0.085(8) 0.121(9) 0.043(8)
O1S2 0.139(5) 0.522(13) 0.133(5) -0.059(6) 0.048(4) -0.196(7)
O2S2 0.331(11) 0.233(8) 0.432(12) 0.062(8) 0.181(10) 0.067(8)
O3S2 0.453(13) 0.176(5) 0.246(8) -0.078(6) -0.040(9) -0.175(7)
C2S 0.021(3) 0.198(8) 0.042(3) -0.003(4) 0.012(2) -0.011(4)
S3 0.0606(10) 0.0766(9) 0.0568(8) -0.0051(7) 0.0018(7) -0.0134(8)
F1S3 0.100(3) 0.117(3) 0.146(4) 0.022(3) -0.025(3) 0.029(2)
F2S3 0.218(5) 0.096(3) 0.132(3) -0.061(2) 0.063(3) -0.010(3)
F3S3 0.093(3) 0.112(3) 0.099(3) 0.029(2) 0.019(2) -0.014(2)
O1S3 0.083(3) 0.085(3) 0.088(3) -0.013(2) 0.038(2) -0.031(2)
O2S3 0.082(3) 0.072(2) 0.101(3) -0.014(2) 0.017(3) 0.014(2)
O3S3 0.123(4) 0.188(5) 0.097(3) 0.060(3) -0.060(3) -0.081(4)
C3S 0.076(5) 0.092(4) 0.077(4) -0.018(4) 0.019(4) 0.002(4)
S4 0.1593(19) 0.0712(10) 0.0587(9) 0.0001(8) -0.0107(11) 0.0497(11)
F1S4 0.225(7) 0.174(5) 0.348(9) -0.098(6) 0.117(7) -0.027(5)
F2S4 0.397(9) 0.083(3) 0.126(3) -0.028(3) 0.061(5) -0.059(4)
F3S4 0.748(16) 0.156(4) 0.105(3) -0.048(3) 0.156(7) -0.147(7)
O1S4 0.126(4) 0.071(2) 0.072(2) -0.020(2) -0.014(3) 0.026(3)
O2S4 0.227(5) 0.078(3) 0.039(2) -0.0015(19) -0.027(3) 0.056(3)
O3S4 0.294(7) 0.205(5) 0.150(5) 0.046(4) -0.043(5) 0.187(5)
C4S 0.225(11) 0.069(4) 0.105(6) -0.031(4) 0.044(7) -0.036(6)
O201 0.063(2) 0.0381(17) 0.062(2) -0.0048(15) -0.0026(19) 0.0149(17)
C201 0.064(4) 0.043(3) 0.053(3) 0.001(2) -0.012(3) -0.006(3)
O202 0.087(3) 0.096(3) 0.054(2) 0.018(2) 0.001(2) 0.030(2)
C202 0.059(4) 0.074(4) 0.063(4) 0.012(3) 0.016(3) 0.020(3)
O203 0.079(4) 0.225(6) 0.191(5) 0.076(5) 0.007(4) -0.012(4)
C203 0.095(9) 0.86(3) 0.289(13) 0.363(17) -0.076(9) -0.100(15)
O204 0.035(5) 0.047(4) 0.162(8) 0.018(5) -0.017(5) -0.026(3)
C204 0.119(12) 0.189(12) 0.218(14) -0.061(11) -0.010(11) -0.088(10)
O205 0.061(3) 0.098(3) 0.085(3) 0.004(2) -0.016(2) 0.021(2)
C205 0.036(4) 0.153(6) 0.062(4) 0.036(4) 0.003(3) 0.002(4)
O206 0.189(13) 0.167(10) 0.291(17) 0.034(11) -0.108(12) -0.105(9)
C206 0.110(13) 0.050(7) 0.153(13) -0.001(8) -0.014(10) -0.011(7)
O207 0.134(7) 0.085(5) 0.081(5) -0.060(4) 0.069(5) -0.037(5)
C207 0.123(17) 0.29(2) 0.83(6) 0.37(3) 0.21(3) 0.129(16)
O208 0.090(6) 0.049(4) 0.053(4) -0.018(3) -0.041(4) -0.019(4)
C208 0.041(7) 0.078(8) 0.158(12) -0.045(8) -0.062(7) 0.023(6)
O209 0.116(5) 0.191(5) 0.215(6) 0.045(5) -0.036(5) 0.065(4)
C209 0.323(19) 0.327(15) 0.258(12) 0.197(11) 0.070(13) -0.042(15)
O210 0.232(9) 0.218(8) 0.217(9) 0.017(7) 0.020(7) 0.034(7)
C210 0.253(11) 0.251(11) 0.252(11) -0.072(8) -0.006(8) -0.005(8)

loop_
_atom_type_symbol
_atom_type_description
_atom_type_scat_dispersion_real
_atom_type_scat_dispersion_imag
_atom_type_scat_source
C C 0.0033 0.0016 'International Tables Vol C Tables 4.2.6.8 and 6.1.1.4'
H H 0.0000 0.0000 'International Tables Vol C Tables 4.2.6.8 and 6.1.1.4'
N N 0.0061 0.0033 'International Tables Vol C Tables 4.2.6.8 and 6.1.1.4'
O O 0.0106 0.0060 'International Tables Vol C Tables 4.2.6.8 and 6.1.1.4'
F F 0.0171 0.0103 'International Tables Vol C Tables 4.2.6.8 and 6.1.1.4'
S S 0.1246 0.1234 'International Tables Vol C Tables 4.2.6.8 and 6.1.1.4'
Eu Eu -0.1578 3.6682 'International Tables Vol C Tables 4.2.6.8 and 6.1.1.4'

loop_
_geom_angle_atom_site_label_1
_geom_angle_atom_site_label_2
_geom_angle_atom_site_label_3
_geom_angle
O82 Eu1 O21 69.69(8)
O82 Eu1 O1 69.13(8)
O21 Eu1 O1 138.75(8)
O82 Eu1 N21 80.77(10)
O21 Eu1 N21 65.08(10)
O1 Eu1 N21 105.62(9)
O82 Eu1 N1 73.05(10)
O21 Eu1 N1 105.15(9)
O1 Eu1 N1 64.63(9)
N21 Eu1 N1 153.82(9)
O82 Eu1 N22 116.32(10)
O21 Eu1 N22 123.92(10)
O1 Eu1 N22 73.92(9)
N21 Eu1 N22 61.74(10)
N1 Eu1 N22 130.56(9)
O82 Eu1 N2 109.73(10)
O21 Eu1 N2 74.31(9)
O1 Eu1 N2 122.76(9)
N21 Eu1 N2 131.29(9)
N1 Eu1 N2 61.20(9)
N22 Eu1 N2 133.88(9)
O82 Eu1 N3 139.67(9)
O21 Eu1 N3 70.53(9)
O1 Eu1 N3 149.55(9)
N21 Eu1 N3 76.86(10)
N1 Eu1 N3 124.49(10)
N22 Eu1 N3 81.33(10)
N2 Eu1 N3 64.75(10)
O82 Eu1 N23 135.01(9)
O21 Eu1 N23 150.84(9)
O1 Eu1 N23 68.68(9)
N21 Eu1 N23 125.50(10)
N1 Eu1 N23 75.42(10)
N22 Eu1 N23 64.96(10)
N2 Eu1 N23 81.11(10)
N3 Eu1 N23 85.01(9)
O82 Eu1 C21 63.60(9)
O21 Eu1 C21 19.09(10)
O1 Eu1 C21 128.03(8)
N21 Eu1 C21 47.61(11)
N1 Eu1 C21 117.44(10)
N22 Eu1 C21 108.84(11)
N2 Eu1 C21 93.29(10)
N3 Eu1 C21 76.57(9)
N23 Eu1 C21 161.38(9)
O61 Eu2 O41 138.83(8)
O61 Eu2 O2 69.47(8)
O41 Eu2 O2 69.40(8)
O61 Eu2 N61 64.67(11)
O41 Eu2 N61 103.69(10)
O2 Eu2 N61 76.61(9)
O61 Eu2 N41 105.96(10)
O41 Eu2 N41 65.93(10)
O2 Eu2 N41 76.73(9)
N61 Eu2 N41 153.34(9)
O61 Eu2 N43 73.17(9)
O41 Eu2 N43 146.57(9)
O2 Eu2 N43 141.57(9)
N61 Eu2 N43 79.71(10)
N41 Eu2 N43 123.02(11)
O61 Eu2 N62 123.32(10)
O41 Eu2 N62 73.60(9)
O2 Eu2 N62 114.52(10)
N61 Eu2 N62 62.28(10)
N41 Eu2 N62 130.52(10)
N43 Eu2 N62 79.20(11)
O61 Eu2 N42 72.77(10)
O41 Eu2 N42 124.93(10)
O2 Eu2 N42 110.95(9)
N61 Eu2 N42 130.71(10)
N41 Eu2 N42 61.29(10)
N43 Eu2 N42 64.73(11)
N62 Eu2 N42 134.52(10)
O61 Eu2 N63 149.40(9)
O41 Eu2 N63 70.61(9)
O2 Eu2 N63 138.01(9)
N61 Eu2 N63 125.62(10)
N41 Eu2 N63 75.80(10)
N43 Eu2 N63 80.40(10)
N62 Eu2 N63 64.51(11)
N42 Eu2 N63 82.25(10)
O61 Eu2 C41 128.40(9)
O41 Eu2 C41 19.68(10)
O2 Eu2 C41 62.00(9)
N61 Eu2 C41 116.68(10)
N41 Eu2 C41 47.74(11)
N43 Eu2 C41 156.24(9)
N62 Eu2 C41 93.06(10)
N42 Eu2 C41 108.71(10)
N63 Eu2 C41 76.02(9)
O61 Eu2 C61 19.23(11)
O41 Eu2 C61 126.97(9)
O2 Eu2 C61 61.71(9)
N61 Eu2 C61 47.17(12)
N41 Eu2 C61 117.92(10)
N43 Eu2 C61 80.00(10)
N62 Eu2 C61 108.72(11)
N42 Eu2 C61 91.97(11)
N63 Eu2 C61 160.18(9)
C41 Eu2 C61 123.69(9)
O42 Eu3 O101 69.69(9)
O42 Eu3 O81 71.09(9)
O101 Eu3 O81 140.77(9)
O42 Eu3 N101 76.98(10)
O101 Eu3 N101 64.78(10)
O81 Eu3 N101 105.15(10)
O42 Eu3 N81 72.50(9)
O101 Eu3 N81 103.41(10)
O81 Eu3 N81 65.14(10)
N101 Eu3 N81 149.47(9)
O42 Eu3 N82 107.00(10)
O101 Eu3 N82 70.59(9)
O81 Eu3 N82 123.19(10)
N101 Eu3 N82 130.43(10)
N81 Eu3 N82 60.92(10)
O42 Eu3 N103 138.39(9)
O101 Eu3 N103 148.63(9)
O81 Eu3 N103 69.30(9)
N101 Eu3 N103 125.61(11)
N81 Eu3 N103 79.77(10)
N82 Eu3 N103 84.75(10)
O42 Eu3 N102 114.35(10)
O101 Eu3 N102 123.33(10)
O81 Eu3 N102 73.09(10)
N101 Eu3 N102 62.07(10)
N81 Eu3 N102 132.60(10)
N82 Eu3 N102 138.65(10)
N103 Eu3 N102 64.92(10)
O42 Eu3 N83 143.37(9)
O101 Eu3 N83 74.14(9)
O81 Eu3 N83 144.57(9)
N101 Eu3 N83 82.74(10)
N81 Eu3 N83 122.65(10)
N82 Eu3 N83 64.91(11)
N103 Eu3 N83 78.03(10)
N102 Eu3 N83 81.08(10)
O42 Eu3 C101 60.94(9)
O101 Eu3 C101 19.68(9)
O81 Eu3 C101 128.09(8)
N101 Eu3 C101 47.36(11)
N81 Eu3 C101 113.99(10)
N82 Eu3 C101 90.25(10)
N103 Eu3 C101 160.61(10)
N102 Eu3 C101 108.92(11)
N83 Eu3 C101 82.88(9)
O42 Eu3 C81 62.30(8)
O101 Eu3 C81 129.12(10)
O81 Eu3 C81 19.12(10)
N101 Eu3 C81 116.57(10)
N81 Eu3 C81 47.40(10)
N82 Eu3 C81 107.74(11)
N103 Eu3 C81 76.09(9)
N102 Eu3 C81 92.18(10)
N83 Eu3 C81 153.68(9)
C101 Eu3 C81 123.21(9)
C1 O1 Eu1 120.0(2)
C1 O2 Eu2 163.6(2)
C12 O3 C13 104.3(3)
C6 N1 C2 119.4(3)
C6 N1 Eu1 123.9(2)
C2 N1 Eu1 115.9(2)
C7 N2 C11 117.9(3)
C7 N2 Eu1 123.1(2)
C11 N2 Eu1 118.5(3)
C12 N3 C14 105.5(3)
C12 N3 Eu1 114.4(3)
C14 N3 Eu1 130.8(2)
O2 C1 O1 126.9(4)
O2 C1 C2 116.8(4)
O1 C1 C2 116.3(3)
N1 C2 C3 121.8(4)
N1 C2 C1 115.7(3)
C3 C2 C1 122.4(3)
C2 C3 C4 119.2(4)
C3 C4 C5 119.9(4)
C6 C5 C4 116.0(4)
N1 C6 C5 123.5(3)
N1 C6 C7 114.1(3)
C5 C6 C7 122.3(4)
N2 C7 C8 122.2(4)
N2 C7 C6 115.3(3)
C8 C7 C6 122.4(4)
C9 C8 C7 120.3(4)
C8 C9 C10 117.6(4)
C11 C10 C9 118.5(4)
N2 C11 C10 123.5(4)
N2 C11 C12 114.2(3)
C10 C11 C12 122.2(4)
N3 C12 O3 118.8(4)
N3 C12 C11 125.5(3)
O3 C12 C11 115.5(4)
O3 C13 C14 104.2(3)
C15 C14 N3 116.9(3)
C15 C14 C13 114.1(3)
N3 C14 C13 102.2(3)
C20 C15 C16 120.3(5)
C20 C15 C14 119.7(5)
C16 C15 C14 119.7(4)
C17 C16 C15 121.4(6)
C16 C17 C18 120.9(7)
C17 C18 C19 118.9(7)
C18 C19 C20 119.8(6)
C15 C20 C19 118.6(6)
C21 O21 Eu1 123.5(2)
C32 O23 C33 104.3(3)
C22 N21 C26 119.0(3)
C22 N21 Eu1 116.5(3)
C26 N21 Eu1 124.5(2)
C27 N22 C31 119.0(3)
C27 N22 Eu1 122.0(2)
C31 N22 Eu1 118.5(3)
C32 N23 C34 105.0(3)
C32 N23 Eu1 114.1(3)
C34 N23 Eu1 134.4(2)
O22 C21 O21 127.4(4)
O22 C21 C22 118.8(4)
O21 C21 C22 113.8(3)
O22 C21 Eu1 156.6(3)
O21 C21 Eu1 37.37(16)
C22 C21 Eu1 80.05(19)
N21 C22 C23 121.8(4)
N21 C22 C21 115.8(3)
C23 C22 C21 122.4(3)
C22 C23 C24 120.1(4)
C25 C24 C23 118.4(4)
C24 C25 C26 119.8(4)
N21 C26 C25 120.9(4)
N21 C26 C27 114.4(4)
C25 C26 C27 124.4(4)
N22 C27 C28 120.7(4)
N22 C27 C26 116.0(4)
C28 C27 C26 123.2(4)
C29 C28 C27 119.1(5)
C30 C29 C28 120.8(5)
C29 C30 C31 118.6(4)
N22 C31 C30 121.7(4)
N22 C31 C32 114.7(4)
C30 C31 C32 123.6(4)
N23 C32 O23 118.6(4)
N23 C32 C31 126.3(3)
O23 C32 C31 115.0(4)
O23 C33 C34 103.7(3)
C35 C34 N23 116.7(3)
C35 C34 C33 114.7(4)
N23 C34 C33 103.6(4)
C36 C35 C40 118.5(5)
C36 C35 C34 121.5(4)
C40 C35 C34 119.8(4)
C35 C36 C37 119.4(5)
C38 C37 C36 121.2(5)
C39 C38 C37 119.6(6)
C38 C39 C40 121.4(6)
C39 C40 C35 119.8(5)
C41 O41 Eu2 120.9(3)
C41 O42 Eu3 167.4(3)
C52 O43 C53 105.1(3)
C46 N41 C42 120.3(3)
C46 N41 Eu2 124.4(2)
C42 N41 Eu2 115.0(3)
C47 N42 C51 118.3(4)
C47 N42 Eu2 122.9(2)
C51 N42 Eu2 118.1(3)
C52 N43 C54 105.8(3)
C52 N43 Eu2 114.0(3)
C54 N43 Eu2 137.0(3)
O42 C41 O41 125.2(4)
O42 C41 C42 117.7(4)
O41 C41 C42 117.1(3)
O42 C41 Eu2 156.2(3)
O41 C41 Eu2 39.43(18)
C42 C41 Eu2 80.8(2)
N41 C42 C43 120.4(4)
N41 C42 C41 116.3(3)
C43 C42 C41 123.3(4)
C44 C43 C42 119.8(4)
C43 C44 C45 119.6(5)
C44 C45 C46 118.5(4)
N41 C46 C45 121.4(4)
N41 C46 C47 114.5(3)
C45 C46 C47 124.0(4)
N42 C47 C48 121.1(4)
N42 C47 C46 115.1(4)
C48 C47 C46 123.6(4)
C49 C48 C47 120.8(4)
C48 C49 C50 118.0(5)
C51 C50 C49 118.5(4)
N42 C51 C50 123.2(4)
N42 C51 C52 113.8(4)
C50 C51 C52 122.9(4)
N43 C52 O43 118.6(4)
N43 C52 C51 124.0(4)
O43 C52 C51 117.3(4)
O43 C53 C54 103.7(3)
N43 C54 C53 103.6(4)
N43 C54 C55 109.0(3)
C53 C54 C55 115.1(3)
C56 C55 C60 120.3(4)
C56 C55 C54 120.8(4)
C60 C55 C54 118.9(4)
C57 C56 C55 120.6(5)
C56 C57 C58 119.5(4)
C57 C58 C59 123.3(5)
C58 C59 C60 116.2(5)
C55 C60 C59 120.2(4)
C61 O61 Eu2 122.5(3)
C72 O63 C73 103.8(3)
C66 N61 C62 120.6(4)
C66 N61 Eu2 122.1(2)
C62 N61 Eu2 115.9(3)
C71 N62 C67 119.4(4)
C71 N62 Eu2 118.8(3)
C67 N62 Eu2 121.1(3)
C72 N63 C74 105.8(3)
C72 N63 Eu2 115.7(3)
C74 N63 Eu2 134.4(2)
O62 C61 O61 124.9(5)
O62 C61 C62 119.3(4)
O61 C61 C62 115.7(4)
O62 C61 Eu2 157.1(3)
O61 C61 Eu2 38.3(2)
C62 C61 Eu2 80.0(2)
N61 C62 C63 121.3(4)
N61 C62 C61 115.3(4)
C63 C62 C61 123.4(4)
C64 C63 C62 118.2(5)
C63 C64 C65 120.2(5)
C66 C65 C64 118.4(5)
N61 C66 C65 121.2(4)
N61 C66 C67 116.4(4)
C65 C66 C67 122.5(4)
N62 C67 C68 121.4(4)
N62 C67 C66 115.0(4)
C68 C67 C66 123.6(4)
C67 C68 C69 118.5(5)
C68 C69 C70 120.3(5)
C71 C70 C69 117.5(5)
N62 C71 C70 122.8(4)
N62 C71 C72 114.9(4)
C70 C71 C72 122.3(4)
N63 C72 O63 121.0(4)
N63 C72 C71 125.0(4)
O63 C72 C71 113.7(4)
O63 C73 C74 104.8(3)
C75 C74 N63 114.3(3)
C75 C74 C73 114.2(3)
N63 C74 C73 102.3(3)
C76 C75 C80 118.7(4)
C76 C75 C74 119.4(3)
C80 C75 C74 121.7(4)
C75 C76 C77 121.2(4)
C78 C77 C76 118.3(5)
C79 C78 C77 120.4(5)
C78 C79 C80 120.8(4)
C79 C80 C75 120.5(4)
C81 O81 Eu3 121.7(2)
C81 O82 Eu1 161.5(2)
C92 O83 C93 105.8(3)
C86 N81 C82 119.2(3)
C86 N81 Eu3 123.3(2)
C82 N81 Eu3 116.6(2)
C87 N82 C91 118.5(3)
C87 N82 Eu3 121.6(2)
C91 N82 Eu3 115.9(3)
C92 N83 C94 106.6(3)
C92 N83 Eu3 114.7(3)
C94 N83 Eu3 135.5(3)
O81 C81 O82 126.1(4)
O81 C81 C82 118.0(3)
O82 C81 C82 115.9(4)
O81 C81 Eu3 39.20(17)
O82 C81 Eu3 157.1(3)
C82 C81 Eu3 81.5(2)
N81 C82 C83 122.6(4)
N81 C82 C81 114.0(3)
C83 C82 C81 123.5(4)
C82 C83 C84 118.8(4)
C85 C84 C83 118.3(4)
C84 C85 C86 119.6(4)
N81 C86 C85 121.5(4)
N81 C86 C87 114.2(4)
C85 C86 C87 124.3(4)
N82 C87 C88 123.0(4)
N82 C87 C86 114.3(4)
C88 C87 C86 122.6(4)
C89 C88 C87 118.0(4)
C90 C89 C88 118.8(4)
C89 C90 C91 120.4(4)
N82 C91 C90 121.1(4)
N82 C91 C92 115.2(3)
C90 C91 C92 123.7(4)
N83 C92 O83 118.3(4)
N83 C92 C91 123.7(4)
O83 C92 C91 117.9(4)
O83 C93 C94 104.5(4)
N83 C94 C95 114.8(3)
N83 C94 C93 102.0(4)
C95 C94 C93 114.1(4)
C100 C95 C96 117.8(5)
C100 C95 C94 119.8(4)
C96 C95 C94 122.3(4)
C95 C96 C97 120.8(5)
C98 C97 C96 120.5(5)
C97 C98 C99 119.5(5)
C100 C99 C98 117.5(5)
C95 C100 C99 123.7(5)
C101 O101 Eu3 120.3(2)
C112 O103 C113 105.9(3)
C102 N101 C106 121.0(3)
C102 N101 Eu3 116.4(3)
C106 N101 Eu3 122.2(2)
C107 N102 C111 118.6(4)
C107 N102 Eu3 121.6(3)
C111 N102 Eu3 118.9(3)
C112 N103 C114 106.1(3)
C112 N103 Eu3 116.2(2)
C114 N103 Eu3 134.7(2)
O102 C101 O101 126.3(4)
O102 C101 C102 117.7(4)
O101 C101 C102 116.0(4)
O102 C101 Eu3 154.3(3)
O101 C101 Eu3 40.04(18)
C102 C101 Eu3 80.7(2)
N101 C102 C103 122.4(4)
N101 C102 C101 115.1(4)
C103 C102 C101 122.5(4)
C104 C103 C102 119.1(4)
C103 C104 C105 119.5(4)
C104 C105 C106 118.4(4)
N101 C106 C105 119.4(4)
N101 C106 C107 116.6(4)
C105 C106 C107 124.0(4)
N102 C107 C108 122.5(4)
N102 C107 C106 115.0(4)
C108 C107 C106 122.5(4)
C109 C108 C107 118.5(4)
C108 C109 C110 118.5(5)
C111 C110 C109 119.7(4)
N102 C111 C110 122.1(4)
N102 C111 C112 114.0(4)
C110 C111 C112 123.7(4)
N103 C112 O103 117.5(4)
N103 C112 C111 124.9(3)
O103 C112 C111 117.5(4)
O103 C113 C114 103.8(3)
C115 C114 N103 113.0(3)
C115 C114 C113 117.0(3)
N103 C114 C113 102.1(3)
C116 C115 C120 117.9(4)
C116 C115 C114 121.5(4)
C120 C115 C114 120.6(4)
C117 C116 C115 123.4(4)
C116 C117 C118 117.0(5)
C119 C118 C117 119.9(5)
C118 C119 C120 123.3(4)
C119 C120 C115 118.5(4)
O121 Eu4 O141 97.88(9)
O121 Eu4 N121 65.75(10)
O141 Eu4 N121 79.18(10)
O121 Eu4 N141 87.34(10)
O141 Eu4 N141 65.98(11)
N121 Eu4 N141 132.43(10)
O121 Eu4 N123 162.61(9)
O141 Eu4 N123 95.54(9)
N121 Eu4 N123 128.06(11)
N141 Eu4 N123 88.08(10)
O121 Eu4 N143 92.55(10)
O141 Eu4 N143 164.58(11)
N121 Eu4 N143 94.96(10)
N141 Eu4 N143 126.14(11)
N123 Eu4 N143 76.73(10)
O121 Eu4 N122 127.59(10)
O141 Eu4 N122 79.50(10)
N121 Eu4 N122 62.36(10)
N141 Eu4 N122 134.44(9)
N123 Eu4 N122 65.86(10)
N143 Eu4 N122 85.14(10)
O121 Eu4 N142 81.63(9)
O141 Eu4 N142 128.16(11)
N121 Eu4 N142 140.99(10)
N141 Eu4 N142 62.21(11)
N123 Eu4 N142 81.40(10)
N143 Eu4 N142 64.53(11)
N122 Eu4 N142 139.91(10)
O121 Eu4 C141 96.40(10)
O141 Eu4 C141 18.45(11)
N121 Eu4 C141 95.21(10)
N141 Eu4 C141 47.57(11)
N123 Eu4 C141 92.83(10)
N143 Eu4 C141 168.56(10)
N122 Eu4 C141 94.96(11)
N142 Eu4 C141 109.72(11)
O121 Eu4 C121 18.38(10)
O141 Eu4 C121 92.78(9)
N121 Eu4 C121 47.37(10)
N141 Eu4 C121 101.41(10)
N123 Eu4 C121 169.35(10)
N143 Eu4 C121 93.60(9)
N122 Eu4 C121 109.36(10)
N142 Eu4 C121 98.63(10)
C141 Eu4 C121 97.14(10)
C121 O121 Eu4 127.8(3)
C132 O123 C133 104.8(3)
C126 N121 C122 118.0(3)
C126 N121 Eu4 124.3(2)
C122 N121 Eu4 117.3(3)
C127 N122 C131 118.2(3)
C127 N122 Eu4 122.7(2)
C131 N122 Eu4 119.0(2)
C132 N123 C134 106.2(3)
C132 N123 Eu4 116.7(2)
C134 N123 Eu4 134.5(2)
O122 C121 O121 125.4(4)
O122 C121 C122 121.4(4)
O121 C121 C122 113.2(3)
O122 C121 Eu4 159.1(3)
O121 C121 Eu4 33.84(17)
C122 C121 Eu4 79.5(2)
N121 C122 C123 123.0(4)
N121 C122 C121 115.4(3)
C123 C122 C121 121.6(4)
C122 C123 C124 119.1(4)
C125 C124 C123 118.3(4)
C124 C125 C126 119.1(4)
N121 C126 C125 122.4(4)
N121 C126 C127 115.1(3)
C125 C126 C127 122.4(4)
N122 C127 C128 120.8(4)
N122 C127 C126 114.1(4)
C128 C127 C126 124.9(4)
C129 C128 C127 119.0(4)
C130 C129 C128 120.8(5)
C131 C130 C129 118.0(4)
C130 C131 N122 123.2(4)
C130 C131 C132 122.9(4)
N122 C131 C132 113.9(3)
N123 C132 O123 120.1(4)
N123 C132 C131 124.1(3)
O123 C132 C131 115.7(4)
O123 C133 C134 105.9(3)
C135 C134 N123 114.3(3)
C135 C134 C133 114.4(3)
N123 C134 C133 101.0(3)
C136 C135 C140 121.5(5)
C136 C135 C134 122.1(4)
C140 C135 C134 116.3(4)
C135 C136 C137 120.3(5)
C138 C137 C136 119.8(6)
C137 C138 C139 120.5(6)
C138 C139 C140 121.5(6)
C139 C140 C135 116.5(5)
C141 O141 Eu4 126.3(3)
C152 O143 C153 105.6(3)
C142 N141 C146 118.7(4)
C142 N141 Eu4 116.6(3)
C146 N141 Eu4 124.6(3)
C147 N142 C151 118.4(3)
C147 N142 Eu4 122.3(2)
C151 N142 Eu4 118.6(3)
C152 N143 C154 105.7(3)
C152 N143 Eu4 118.4(3)
C154 N143 Eu4 135.9(3)
O142 C141 O141 125.6(4)
O142 C141 C142 119.5(4)
O141 C141 C142 114.9(4)
O142 C141 Eu4 160.8(3)
O141 C141 Eu4 35.24(18)
C142 C141 Eu4 79.7(2)
N141 C142 C143 122.4(4)
N141 C142 C141 116.0(4)
C143 C142 C141 121.5(4)
C144 C143 C142 119.0(4)
C143 C144 C145 118.5(5)
C146 C145 C144 118.8(5)
N141 C146 C145 122.6(4)
N141 C146 C147 115.2(4)
C145 C146 C147 122.2(4)
N142 C147 C148 121.7(4)
N142 C147 C146 115.0(3)
C148 C147 C146 123.3(4)
C147 C148 C149 119.1(5)
C150 C149 C148 119.7(4)
C149 C150 C151 116.8(4)
N142 C151 C150 124.2(4)
N142 C151 C152 114.5(3)
C150 C151 C152 121.2(4)
N143 C152 O143 120.5(4)
N143 C152 C151 122.4(4)
O143 C152 C151 117.0(4)
O143 C153 C154 103.5(4)
N143 C154 C155 110.8(4)
N143 C154 C153 103.8(4)
C155 C154 C153 114.4(4)
C156 C155 C160 118.7(5)
C156 C155 C154 122.0(5)
C160 C155 C154 119.3(5)
C155 C156 C157 119.8(5)
C158 C157 C156 121.7(5)
C157 C158 C159 119.8(5)
C158 C159 C160 121.0(6)
C159 C160 C155 118.9(5)
O2S1 S1 O1S1 123.5(4)
O2S1 S1 O3S1 102.3(4)
O1S1 S1 O3S1 108.8(5)
O2S1 S1 C1S 109.6(4)
O1S1 S1 C1S 104.1(4)
O3S1 S1 C1S 107.8(6)
F3S1 C1S F2S1 104.9(10)
F3S1 C1S F1S1 130.8(14)
F2S1 C1S F1S1 108.4(8)
F3S1 C1S S1 115.3(8)
F2S1 C1S S1 107.1(8)
F1S1 C1S S1 88.2(6)
O1S2 S2 O3S2 117.2(6)
O1S2 S2 O2S2 111.3(7)
O3S2 S2 O2S2 106.6(8)
O1S2 S2 C2S 108.9(4)
O3S2 S2 C2S 109.4(5)
O2S2 S2 C2S 102.3(6)
F3S2 C2S F2S2 108.5(10)
F3S2 C2S F1S2 108.6(8)
F2S2 C2S F1S2 105.5(10)
F3S2 C2S S2 114.2(9)
F2S2 C2S S2 110.7(5)
F1S2 C2S S2 108.9(6)
O2S3 S3 O3S3 115.7(3)
O2S3 S3 O1S3 116.7(3)
O3S3 S3 O1S3 114.8(3)
O2S3 S3 C3S 102.5(3)
O3S3 S3 C3S 102.3(3)
O1S3 S3 C3S 101.6(3)
F2S3 C3S F1S3 107.8(6)
F2S3 C3S F3S3 106.2(5)
F1S3 C3S F3S3 106.2(5)
F2S3 C3S S3 110.7(5)
F1S3 C3S S3 112.5(5)
F3S3 C3S S3 113.2(5)
O2S4 S4 O1S4 115.3(2)
O2S4 S4 O3S4 116.7(4)
O1S4 S4 O3S4 111.1(4)
O2S4 S4 C4S 101.5(4)
O1S4 S4 C4S 104.2(3)
O3S4 S4 C4S 106.3(4)
F2S4 C4S F1S4 106.9(8)
F2S4 C4S F3S4 105.1(6)
F1S4 C4S F3S4 107.3(8)
F2S4 C4S S4 112.3(6)
F1S4 C4S S4 112.0(6)
F3S4 C4S S4 112.9(7)

loop_
_geom_bond_atom_site_label_1
_geom_bond_atom_site_label_2
_geom_bond_distance
Eu1 O82 2.349(2)
Eu1 O21 2.371(2)
Eu1 O1 2.455(2)
Eu1 N21 2.525(3)
Eu1 N1 2.561(3)
Eu1 N22 2.584(3)
Eu1 N2 2.587(3)
Eu1 N3 2.587(3)
Eu1 N23 2.614(3)
Eu1 C21 3.256(4)
Eu2 O61 2.389(3)
Eu2 O41 2.395(2)
Eu2 O2 2.407(2)
Eu2 N61 2.534(3)
Eu2 N41 2.540(3)
Eu2 N43 2.552(3)
Eu2 N62 2.562(3)
Eu2 N42 2.566(3)
Eu2 N63 2.600(3)
Eu2 C41 3.236(4)
Eu2 C61 3.253(4)
Eu3 O42 2.346(3)
Eu3 O101 2.401(2)
Eu3 O81 2.404(2)
Eu3 N101 2.519(3)
Eu3 N81 2.548(3)
Eu3 N82 2.560(3)
Eu3 N103 2.560(3)
Eu3 N102 2.571(3)
Eu3 N83 2.582(3)
Eu3 C101 3.222(4)
Eu3 C81 3.237(4)
O1 C1 1.267(5)
O2 C1 1.225(4)
O3 C12 1.343(4)
O3 C13 1.448(5)
N1 C6 1.344(5)
N1 C2 1.353(4)
N2 C7 1.329(5)
N2 C11 1.348(4)
N3 C12 1.272(5)
N3 C14 1.492(5)
C1 C2 1.518(6)
C2 C3 1.374(6)
C3 C4 1.391(6)
C4 C5 1.435(6)
C5 C6 1.389(6)
C6 C7 1.502(5)
C7 C8 1.388(6)
C8 C9 1.359(6)
C9 C10 1.423(6)
C10 C11 1.357(6)
C11 C12 1.465(6)
C13 C14 1.515(5)
C14 C15 1.489(6)
C15 C20 1.367(6)
C15 C16 1.388(7)
C16 C17 1.348(8)
C17 C18 1.389(10)
C18 C19 1.392(10)
C19 C20 1.438(8)
O21 C21 1.277(5)
O22 C21 1.217(4)
O23 C32 1.378(4)
O23 C33 1.456(6)
N21 C22 1.342(4)
N21 C26 1.352(5)
N22 C27 1.329(5)
N22 C31 1.352(5)
N23 C32 1.269(5)
N23 C34 1.498(5)
C21 C22 1.521(6)
C22 C23 1.373(6)
C23 C24 1.378(6)
C24 C25 1.373(6)
C25 C26 1.396(6)
C26 C27 1.480(5)
C27 C28 1.389(6)
C28 C29 1.374(6)
C29 C30 1.324(7)
C30 C31 1.391(6)
C31 C32 1.468(6)
C33 C34 1.515(6)
C34 C35 1.487(6)
C35 C36 1.382(5)
C35 C40 1.396(7)
C36 C37 1.408(7)
C37 C38 1.353(8)
C38 C39 1.345(7)
C39 C40 1.394(7)
O41 C41 1.270(4)
O42 C41 1.249(4)
O43 C52 1.345(5)
O43 C53 1.468(6)
N41 C46 1.331(5)
N41 C42 1.350(5)
N42 C47 1.330(5)
N42 C51 1.341(4)
N43 C52 1.290(5)
N43 C54 1.490(5)
C41 C42 1.501(6)
C42 C43 1.388(5)
C43 C44 1.374(7)
C44 C45 1.377(6)
C45 C46 1.403(6)
C46 C47 1.484(5)
C47 C48 1.390(6)
C48 C49 1.355(6)
C49 C50 1.396(6)
C50 C51 1.369(6)
C51 C52 1.467(6)
C53 C54 1.524(6)
C54 C55 1.545(6)
C55 C56 1.382(6)
C55 C60 1.393(6)
C56 C57 1.353(6)
C57 C58 1.365(7)
C58 C59 1.400(7)
C59 C60 1.410(6)
O61 C61 1.271(5)
O62 C61 1.245(5)
O63 C72 1.354(5)
O63 C73 1.456(5)
N61 C66 1.327(5)
N61 C62 1.335(5)
N62 C71 1.341(5)
N62 C67 1.360(5)
N63 C72 1.237(5)
N63 C74 1.509(5)
C61 C62 1.513(7)
C62 C63 1.403(6)
C63 C64 1.355(7)
C64 C65 1.400(7)
C65 C66 1.382(6)
C66 C67 1.471(6)
C67 C68 1.385(6)
C68 C69 1.388(7)
C69 C70 1.404(7)
C70 C71 1.377(6)
C71 C72 1.473(6)
C73 C74 1.531(6)
C74 C75 1.482(6)
C75 C76 1.383(6)
C75 C80 1.400(5)
C76 C77 1.405(7)
C77 C78 1.403(6)
C78 C79 1.371(7)
C79 C80 1.374(6)
O81 C81 1.246(5)
O82 C81 1.252(4)
O83 C92 1.342(5)
O83 C93 1.443(6)
N81 C86 1.333(5)
N81 C82 1.341(5)
N82 C87 1.325(6)
N82 C91 1.362(5)
N83 C92 1.293(5)
N83 C94 1.491(6)
C81 C82 1.530(6)
C82 C83 1.351(6)
C83 C84 1.424(6)
C84 C85 1.354(6)
C85 C86 1.396(6)
C86 C87 1.490(6)
C87 C88 1.410(6)
C88 C89 1.399(6)
C89 C90 1.360(7)
C90 C91 1.400(6)
C91 C92 1.450(6)
C93 C94 1.552(6)
C94 C95 1.513(6)
C95 C100 1.352(7)
C95 C96 1.369(6)
C96 C97 1.385(6)
C97 C98 1.375(7)
C98 C99 1.392(7)
C99 C100 1.390(7)
O101 C101 1.257(4)
O102 C101 1.253(4)
O103 C112 1.349(4)
O103 C113 1.461(5)
N101 C102 1.328(5)
N101 C106 1.341(5)
N102 C107 1.316(5)
N102 C111 1.356(5)
N103 C112 1.285(5)
N103 C114 1.512(5)
C101 C102 1.508(6)
C102 C103 1.381(6)
C103 C104 1.378(7)
C104 C105 1.393(7)
C105 C106 1.444(6)
C106 C107 1.468(6)
C107 C108 1.415(6)
C108 C109 1.373(6)
C109 C110 1.394(7)
C110 C111 1.366(6)
C111 C112 1.460(6)
C113 C114 1.523(6)
C114 C115 1.502(6)
C115 C116 1.390(6)
C115 C120 1.424(5)
C116 C117 1.384(6)
C117 C118 1.451(7)
C118 C119 1.330(7)
C119 C120 1.398(6)
Eu4 O121 2.296(3)
Eu4 O141 2.319(3)
Eu4 N121 2.502(3)
Eu4 N141 2.508(3)
Eu4 N123 2.531(3)
Eu4 N143 2.542(3)
Eu4 N122 2.548(3)
Eu4 N142 2.582(3)
Eu4 C141 3.239(5)
Eu4 C121 3.259(4)
O121 C121 1.300(5)
O122 C121 1.200(5)
O123 C132 1.321(4)
O123 C133 1.444(5)
N121 C126 1.337(5)
N121 C122 1.337(5)
N122 C127 1.353(5)
N122 C131 1.364(5)
N123 C132 1.287(5)
N123 C134 1.505(5)
C121 C122 1.519(6)
C122 C123 1.380(5)
C123 C124 1.384(6)
C124 C125 1.383(6)
C125 C126 1.397(5)
C126 C127 1.492(5)
C127 C128 1.383(6)
C128 C129 1.374(6)
C129 C130 1.370(6)
C130 C131 1.353(6)
C131 C132 1.478(6)
C133 C134 1.548(6)
C134 C135 1.497(7)
C135 C136 1.366(6)
C135 C140 1.409(7)
C136 C137 1.401(7)
C137 C138 1.351(8)
C138 C139 1.387(9)
C139 C140 1.408(8)
O141 C141 1.272(5)
O142 C141 1.233(5)
O143 C152 1.333(5)
O143 C153 1.455(6)
N141 C142 1.327(5)
N141 C146 1.342(5)
N142 C147 1.328(5)
N142 C151 1.347(5)
N143 C152 1.282(5)
N143 C154 1.476(6)
C141 C142 1.515(6)
C142 C143 1.385(6)
C143 C144 1.385(7)
C144 C145 1.392(7)
C145 C146 1.372(6)
C146 C147 1.493(6)
C147 C148 1.379(6)
C148 C149 1.410(6)
C149 C150 1.369(7)
C150 C151 1.388(6)
C151 C152 1.485(6)
C153 C154 1.568(6)
C154 C155 1.486(6)
C155 C156 1.352(7)
C155 C160 1.428(7)
C156 C157 1.392(7)
C157 C158 1.333(7)
C158 C159 1.359(8)
C159 C160 1.374(7)
S1 O2S1 1.370(6)
S1 O1S1 1.391(5)
S1 O3S1 1.580(8)
S1 C1S 1.807(7)
F1S1 C1S 1.550(18)
F2S1 C1S 1.360(12)
F3S1 C1S 1.145(10)
S2 O1S2 1.326(7)
S2 O3S2 1.410(7)
S2 O2S2 1.492(11)
S2 C2S 1.795(6)
F1S2 C2S 1.378(11)
F2S2 C2S 1.226(9)
F3S2 C2S 1.166(11)
S3 O2S3 1.421(4)
S3 O3S3 1.428(5)
S3 O1S3 1.440(4)
S3 C3S 1.772(7)
F1S3 C3S 1.332(7)
F2S3 C3S 1.317(7)
F3S3 C3S 1.342(7)
S4 O2S4 1.412(4)
S4 O1S4 1.438(4)
S4 O3S4 1.451(6)
S4 C4S 1.762(7)
F1S4 C4S 1.318(12)
F2S4 C4S 1.313(8)
F3S4 C4S 1.323(9)
O201 C201 1.407(5)
O202 C202 1.399(6)
O203 C203 1.380(12)
O204 C204 1.44(2)
O205 C205 1.371(6)
O206 C206 1.404(9)
O207 C207 1.458(8)
O208 C208 1.469(8)
O209 C209 1.589(13)
O210 C210 1.485(10)
